data_7050074
loop_
_publ_author_name
'Dalgarno, Scott J.'
'Hardie, Michaele J.'
'Atwood, Jerry L.'
'Warren, John E.'
'Raston, Colin L.'

_publ_section_title
;
 A complex 3D &#x2018;wavy brick wall&#x2019; coordination polymer
 based on p-sulfonatocalix[8]arene
;
_journal_issue 5
_journal_name_full 'New Journal of Chemistry'
_journal_page_first 649
_journal_paper_doi 10.1039/b418352p
_journal_volume 29
_journal_year 2005
_chemical_formula_moiety 'C113.50 H134 Eu3.33 N11.50 O68.50 S8'
_chemical_formula_sum 'C113.5 H134 Eu3.33 N11.5 O68.5 S8'
_chemical_formula_weight 3518.28
_chemical_name_common
;
((Eu(H2O)7)0.33(Eu(H2O)4)2(Eu(H2O)6)(4,4-dipyridine-N,N-
dioxide)4.5 (p-sulfonatocalix(8)arene-2H)).1.5(4,4-dipyridine-N,N-
dioxide).8(H2O)
;
_chemical_name_systematic
;
?
;
_space_group_IT_number 2
_symmetry_cell_setting triclinic
_symmetry_space_group_name_Hall '-P 1'
_symmetry_space_group_name_H-M 'P -1'
_atom_sites_solution_hydrogens geom
_atom_sites_solution_primary direct
_atom_sites_solution_secondary difmap
_audit_creation_method SHELXL-97
_cell_angle_alpha 69.1170(10)
_cell_angle_beta 69.4220(10)
_cell_angle_gamma 71.4190(10)
_cell_formula_units_Z 2
_cell_length_a 16.9935(8)
_cell_length_b 22.1127(11)
_cell_length_c 23.0089(11)
_cell_measurement_temperature 123(2)
_cell_volume 7375.6(6)
_computing_cell_refinement 'SAINT (Bruker, 1998)'
_computing_data_collection 'SMART (Bruker, 1998)'
_computing_data_reduction 'SAINT (Bruker, 1998)'
_computing_molecular_graphics
;
XSeed (Barbour, 2001)
;
_computing_publication_material 'local program'
_computing_structure_refinement 'SHELXL-97 (Sheldrick, 1997)'
_computing_structure_solution 'SHELXS-97 (Sheldrick, 1990)'
_diffrn_ambient_temperature 123(2)
_diffrn_measured_fraction_theta_full 0.973
_diffrn_measured_fraction_theta_max 0.973
_diffrn_measurement_device_type 'Bruker SMART 1000 CCD diffractometer'
_diffrn_radiation_type Synchrotron
_diffrn_radiation_wavelength 0.69030
_diffrn_reflns_av_R_equivalents 0.0281
_diffrn_reflns_av_sigmaI/netI 0.0583
_diffrn_reflns_limit_h_max 22
_diffrn_reflns_limit_h_min -22
_diffrn_reflns_limit_k_max 29
_diffrn_reflns_limit_k_min -29
_diffrn_reflns_limit_l_max 30
_diffrn_reflns_limit_l_min -14
_diffrn_reflns_number 50036
_diffrn_reflns_theta_full 27.50
_diffrn_reflns_theta_max 27.50
_diffrn_reflns_theta_min 1.79
_exptl_absorpt_coefficient_mu 1.611
_exptl_absorpt_correction_T_max 0.9095
_exptl_absorpt_correction_T_min 0.9095
_exptl_absorpt_correction_type multi-scan
_exptl_crystal_colour Yellow
_exptl_crystal_density_diffrn 1.584
_exptl_crystal_density_method 'not measured'
_exptl_crystal_description 'Near cubic shaped prisms'
_exptl_crystal_F_000 3563
_exptl_crystal_size_max 0.06
_exptl_crystal_size_mid 0.06
_exptl_crystal_size_min 0.06
_refine_diff_density_max 2.725
_refine_diff_density_min -3.103
_refine_diff_density_rms 0.168
_refine_ls_extinction_method none
_refine_ls_goodness_of_fit_ref 1.029
_refine_ls_hydrogen_treatment mixed
_refine_ls_matrix_type full
_refine_ls_number_parameters 1946
_refine_ls_number_reflns 35978
_refine_ls_number_restraints 0
_refine_ls_restrained_S_all 1.029
_refine_ls_R_factor_all 0.0942
_refine_ls_R_factor_gt 0.0699
_refine_ls_shift/su_max 0.003
_refine_ls_shift/su_mean 0.000
_refine_ls_structure_factor_coef Fsqd
_refine_ls_weighting_details 'calc w=1/[\s^2^(Fo^2^)+(0.1239P)^2^+24.3775P] where P=(Fo^2^+2Fc^2^)/3'
_refine_ls_weighting_scheme calc
_refine_ls_wR_factor_gt 0.1932
_refine_ls_wR_factor_ref 0.2147
_reflns_number_gt 26702
_reflns_number_total 35978
_reflns_threshold_expression >2sigma(I)
_cod_data_source_file b418352p.txt
_cod_data_source_block Eu[8]dipyno
_cod_depositor_comments
;
The following automatic conversions were performed:
'_symmetry_cell_setting' value 'Triclinic' changed to 'triclinic'
according to '/home/saulius/struct/CIF-dictionaries/cif_core.dic'
dictionary named 'cif_core.dic' version 2.4.1 from 2010-06-29.

Automatic conversion script
Id: cif_fix_enum 1527 2010-12-29 10:47:43Z saulius 
;
_cod_original_sg_symbol_H-M P-1
_cod_original_formula_sum 'C113.50 H134 Eu3.33 N11.50 O68.50 S8'
_cod_database_code 7050074

loop_
_symmetry_equiv_pos_as_xyz
'x, y, z'
'-x, -y, -z'

loop_
_atom_site_label
_atom_site_type_symbol
_atom_site_fract_x
_atom_site_fract_y
_atom_site_fract_z
_atom_site_U_iso_or_equiv
_atom_site_adp_type
_atom_site_occupancy
_atom_site_symmetry_multiplicity
_atom_site_calc_flag
_atom_site_refinement_flags
_atom_site_disorder_assembly
_atom_site_disorder_group
Eu1 Eu 0.605425(18) 0.176690(13) 0.121875(14) 0.02879(7) Uani 1 1 d . . .
S1 S 0.26651(15) 0.47244(9) -0.27198(8) 0.0533(5) Uani 1 1 d . . .
O1 O 0.3004(5) 0.4246(3) -0.3092(3) 0.0686(18) Uani 1 1 d . . .
N1 N 0.4926(3) 0.0329(2) 0.3410(2) 0.0290(9) Uani 1 1 d . . .
C1 C 0.2018(4) 0.3424(3) -0.0982(3) 0.0292(11) Uani 1 1 d . . .
Eu2 Eu 0.32643(3) 0.40567(2) -0.40942(2) 0.04499(12) Uani 0.75 1 d P . 1
S2 S 0.13947(12) 0.65020(9) -0.00474(10) 0.0506(4) Uani 1 1 d . . .
O2 O 0.1805(5) 0.5101(3) -0.2771(3) 0.077(2) Uani 1 1 d . . .
N2 N 0.5497(4) 0.3398(3) 0.1020(3) 0.0376(11) Uani 1 1 d . . .
C2 C 0.2101(4) 0.3790(3) -0.1630(3) 0.0347(13) Uani 1 1 d . . .
H2 H 0.1816 0.3713 -0.1877 0.042 Uiso 1 1 calc R . .
Eu3 Eu 0.26666(11) 0.36389(8) -0.37429(8) 0.0551(4) Uani 0.25 1 d P . 2
S3 S 0.40977(18) 0.52534(11) 0.18610(11) 0.0664(7) Uani 1 1 d . . .
O3 O 0.3244(7) 0.5151(4) -0.2887(3) 0.107(3) Uani 1 1 d . . .
N3 N 0.4956(3) 0.2536(2) 0.0054(2) 0.0293(9) Uani 1 1 d . . .
C3 C 0.2594(5) 0.4264(3) -0.1911(3) 0.0388(14) Uani 1 1 d . . .
Eu4 Eu -0.10010(2) 0.273950(14) -0.726837(13) 0.03353(8) Uani 1 1 d . . .
S4 S 0.41317(11) 0.26009(8) 0.52105(8) 0.0400(3) Uani 1 1 d . . .
O4 O 0.2410(2) 0.31854(18) -0.00118(18) 0.0283(8) Uani 1 1 d . . .
H117 H 0.2675 0.3325 0.0143 0.034 Uiso 1 1 calc R . .
N4 N 0.4223(3) 0.3073(3) -0.2930(2) 0.0351(11) Uani 1 1 d . . .
C4 C 0.2976(4) 0.4412(3) -0.1550(3) 0.0355(13) Uani 1 1 d . . .
H4 H 0.3287 0.4755 -0.1744 0.043 Uiso 1 1 calc R . .
Eu5 Eu 0.10767(7) -0.27951(5) 0.20773(4) 0.0374(2) Uani 0.33 1 d P . .
S5 S 0.28480(12) -0.07833(9) 0.64740(7) 0.0431(4) Uani 1 1 d . . .
O5 O 0.1501(5) 0.6669(3) -0.0726(3) 0.081(2) Uani 1 1 d . . .
N5 N 0.2439(7) 0.4361(5) -0.5319(5) 0.064(2) Uiso 0.75 1 d P . 1
C5 C 0.2904(4) 0.4057(3) -0.0904(3) 0.0307(11) Uani 1 1 d . . .
S6 S 0.10187(14) -0.19251(12) 0.45472(10) 0.0580(5) Uani 1 1 d . . .
O6 O 0.1992(4) 0.6773(3) 0.0084(3) 0.0629(15) Uani 1 1 d . . .
N6 N 0.0132(9) 0.3096(7) -0.6418(6) 0.087(3) Uiso 0.75 1 d P . 1
C6 C 0.2454(3) 0.3543(3) -0.0626(3) 0.0268(10) Uani 1 1 d . . .
S7 S 0.25164(10) -0.16217(7) 0.12962(7) 0.0338(3) Uani 1 1 d . . .
O7 O 0.0554(4) 0.6693(3) 0.0345(4) 0.0755(19) Uani 1 1 d . . .
N7 N -0.0068(3) 0.1212(2) -0.6468(2) 0.0288(9) Uani 1 1 d . . .
C7 C 0.3289(4) 0.4233(3) -0.0510(3) 0.0349(12) Uani 1 1 d . . .
H7A H 0.3695 0.4520 -0.0804 0.042 Uiso 1 1 calc R . .
H7B H 0.3623 0.3822 -0.0273 0.042 Uiso 1 1 calc R . .
S8 S 0.26155(13) 0.10691(8) -0.18746(9) 0.0440(4) Uani 1 1 d . . .
O8 O 0.2649(3) 0.3603(2) 0.0848(2) 0.0400(10) Uani 1 1 d . . .
H118 H 0.2450 0.3479 0.1251 0.048 Uiso 1 1 calc R . .
N8 N -0.0188(3) 0.1954(2) -0.8496(2) 0.0278(9) Uani 1 1 d . . .
C8 C 0.2622(3) 0.4591(3) -0.0027(3) 0.0301(11) Uani 1 1 d . . .
O9 O 0.3808(5) 0.5750(4) 0.1334(3) 0.0748(18) Uiso 1 1 d . . .
N9 N 0.0951(3) -0.0752(3) -0.9785(2) 0.0330(10) Uani 1 1 d . . .
C9 C 0.2280(4) 0.5278(3) -0.0239(3) 0.0311(11) Uani 1 1 d . . .
H9 H 0.2425 0.5504 -0.0686 0.037 Uiso 1 1 calc R . .
O10 O 0.3798(7) 0.5516(5) 0.2399(5) 0.122(3) Uiso 1 1 d . . .
N10 N -0.0047(3) 0.3897(2) -0.8454(2) 0.0283(9) Uani 1 1 d . . .
C10 C 0.1735(4) 0.5623(3) 0.0201(3) 0.0332(12) Uani 1 1 d . . .
O11 O 0.5025(6) 0.4980(4) 0.1698(4) 0.094(2) Uiso 1 1 d . . .
N11 N 0.4889(3) -0.0032(2) -0.8957(2) 0.0280(9) Uani 1 1 d . . .
C11 C 0.1537(4) 0.5300(3) 0.0859(3) 0.0334(12) Uani 1 1 d . . .
H11 H 0.1180 0.5547 0.1158 0.040 Uiso 1 1 calc R . .
O12 O 0.2407(4) 0.3047(3) 0.2538(3) 0.0546(14) Uani 1 1 d . . .
H119 H 0.2675 0.2689 0.2740 0.065 Uiso 1 1 calc R . .
N12 N 0.3755(4) -0.2550(4) -0.6144(3) 0.0513(16) Uani 1 1 d . . .
C12 C 0.1853(4) 0.4626(3) 0.1084(3) 0.0343(12) Uani 1 1 d . . .
O13 O 0.4944(4) 0.2764(3) 0.4841(3) 0.0644(16) Uani 1 1 d . . .
C13 C 0.2371(4) 0.4267(3) 0.0634(3) 0.0309(11) Uani 1 1 d . . .
O14 O 0.3519(4) 0.3169(2) 0.5430(2) 0.0474(12) Uani 1 1 d . . .
C14 C 0.1680(4) 0.4277(4) 0.1800(3) 0.0400(14) Uani 1 1 d . . .
H14A H 0.1546 0.3844 0.1885 0.048 Uiso 1 1 calc R . .
H14B H 0.1175 0.4549 0.2041 0.048 Uiso 1 1 calc R . .
O15 O 0.4176(4) 0.2004(3) 0.5755(3) 0.0571(14) Uani 1 1 d . . .
C15 C 0.2465(4) 0.4166(3) 0.2034(3) 0.0339(12) Uani 1 1 d . . .
O16 O 0.2689(4) 0.2039(2) 0.3522(2) 0.0433(11) Uani 1 1 d . . .
C16 C 0.2848(5) 0.4692(3) 0.1891(3) 0.0395(14) Uani 1 1 d . . .
H16 H 0.2605 0.5123 0.1660 0.047 Uiso 1 1 calc R . .
O17 O 0.3150(16) -0.0385(11) 0.6749(13) 0.053(9) Uiso 0.33 1 d P A 1
C17 C 0.3583(5) 0.4594(3) 0.2080(3) 0.0406(15) Uani 1 1 d . . .
O18 O 0.3251(15) -0.0527(13) 0.6765(9) 0.017(3) Uiso 0.33 1 d P A 2
C18 C 0.3936(4) 0.3968(3) 0.2421(3) 0.0372(13) Uani 1 1 d . . .
H18 H 0.4436 0.3904 0.2551 0.045 Uiso 1 1 calc R . .
O19 O 0.3415(11) -0.0628(9) 0.6672(9) 0.032(5) Uiso 0.33 1 d P A 3
C19 C 0.3572(4) 0.3432(3) 0.2575(3) 0.0345(12) Uani 1 1 d . . .
O20 O 0.3609(9) -0.1425(6) 0.6369(6) 0.030(3) Uiso 0.33 1 d P A 1
C20 C 0.2817(5) 0.3538(3) 0.2396(3) 0.0370(13) Uani 1 1 d . . .
O21 O 0.3184(16) -0.1473(10) 0.6419(10) 0.051(5) Uiso 0.33 1 d P A 2
C21 C 0.4016(5) 0.2750(3) 0.2913(3) 0.0392(14) Uani 1 1 d . . .
H21A H 0.3977 0.2421 0.2730 0.047 Uiso 1 1 calc R . .
H21B H 0.4634 0.2744 0.2813 0.047 Uiso 1 1 calc R . .
O22 O 0.2909(13) -0.1399(9) 0.6453(9) 0.043(5) Uiso 0.33 1 d P A 3
C22 C 0.3660(4) 0.2535(3) 0.3637(3) 0.0329(12) Uani 1 1 d . . .
O23 O 0.2132(8) -0.1006(7) 0.6800(6) 0.023(3) Uiso 0.33 1 d P A 1
C23 C 0.3998(4) 0.2667(3) 0.4038(3) 0.0345(12) Uani 1 1 d . . .
H23 H 0.4441 0.2909 0.3856 0.041 Uiso 1 1 calc R . .
O24 O 0.1969(9) -0.0783(10) 0.6862(6) 0.026(3) Uiso 0.33 1 d P A 2
C24 C 0.3695(4) 0.2447(3) 0.4696(3) 0.0337(12) Uani 1 1 d . . .
O25 O 0.1830(8) -0.0531(8) 0.6875(6) 0.029(3) Uiso 0.33 1 d P A 3
C25 C 0.3046(4) 0.2096(3) 0.4970(3) 0.0316(11) Uani 1 1 d . . .
H25 H 0.2839 0.1952 0.5427 0.038 Uiso 1 1 calc R . .
O26 O 0.2567(3) 0.08855(19) 0.38744(18) 0.0301(8) Uani 1 1 d . . .
H120 H 0.2736 0.0637 0.3631 0.036 Uiso 1 1 calc R . .
C26 C 0.2695(4) 0.1953(3) 0.4588(3) 0.0312(11) Uani 1 1 d . . .
O27 O 0.093(2) -0.1953(19) 0.5262(15) 0.051(8) Uani 0.33 1 d P B 1
C27 C 0.3003(4) 0.2179(3) 0.3910(3) 0.0335(12) Uani 1 1 d . . .
O28 O 0.113(2) -0.210(2) 0.511(2) 0.050(10) Uani 0.33 1 d P B 2
C28 C 0.2020(4) 0.1545(3) 0.4877(3) 0.0352(12) Uani 1 1 d . . .
H28B H 0.1641 0.1691 0.4587 0.042 Uiso 1 1 calc R . .
H28A H 0.1660 0.1631 0.5296 0.042 Uiso 1 1 calc R . .
O29 O 0.1404(17) -0.2260(16) 0.510(2) 0.043(7) Uani 0.33 1 d P B 3
C29 C 0.2385(4) 0.0808(3) 0.4986(3) 0.0296(11) Uani 1 1 d . . .
O30 O 0.1410(6) -0.2407(4) 0.4169(5) 0.118(4) Uani 1 1 d . B .
C30 C 0.2479(4) 0.0407(3) 0.5587(3) 0.0332(12) Uani 1 1 d . . .
H30 H 0.2318 0.0599 0.5933 0.040 Uiso 1 1 calc R . .
O31 O 0.0112(4) -0.1713(5) 0.4588(4) 0.093(3) Uani 1 1 d . B .
C31 C 0.2807(4) -0.0271(3) 0.5691(3) 0.0306(12) Uani 1 1 d . . .
O32 O 0.2518(3) 0.0399(2) 0.2972(2) 0.0417(10) Uani 1 1 d . A .
H121 H 0.2405 0.0534 0.2614 0.050 Uiso 1 1 calc R . .
C32 C 0.3044(4) -0.0557(3) 0.5190(3) 0.0283(11) Uani 1 1 d . . .
H32 H 0.3264 -0.1022 0.5265 0.034 Uiso 1 1 calc R A .
O33 O 0.1653(4) -0.1800(3) 0.1584(4) 0.0512(18) Uani 0.70 1 d P C 2
C33 C 0.2964(3) -0.0169(3) 0.4574(3) 0.0269(10) Uani 1 1 d . . .
O34 O 0.219(2) -0.1576(11) 0.0846(16) 0.086(9) Uani 0.30 1 d P C 1
C34 C 0.2640(3) 0.0519(3) 0.4471(3) 0.0259(10) Uani 1 1 d . . .
O35 O 0.2796(7) -0.1605(4) 0.0616(4) 0.048(2) Uani 0.70 1 d P C 2
C35 C 0.3244(3) -0.0482(3) 0.4028(3) 0.0258(10) Uani 1 1 d . . .
H35A H 0.3637 -0.0920 0.4143 0.031 Uiso 1 1 calc R A .
H35B H 0.3575 -0.0200 0.3638 0.031 Uiso 1 1 calc R . .
O36 O 0.3484(19) -0.1706(10) 0.0873(11) 0.094(10) Uani 0.30 1 d P C 1
C36 C 0.2503(3) -0.0579(3) 0.3867(3) 0.0265(10) Uani 1 1 d . A .
O37 O 0.3132(5) -0.2054(4) 0.1629(4) 0.0425(17) Uani 0.70 1 d P C 2
C37 C 0.2132(4) -0.1119(3) 0.4238(3) 0.0306(11) Uani 1 1 d . . .
H37 H 0.2324 -0.1414 0.4603 0.037 Uiso 1 1 calc R A .
O38 O 0.261(2) -0.2020(11) 0.1895(11) 0.083(9) Uani 0.30 1 d P C 1
C38 C 0.1479(4) -0.1234(3) 0.4081(3) 0.0376(13) Uani 1 1 d . A .
O39 O 0.2056(4) 0.1082(2) 0.1474(3) 0.0488(12) Uani 1 1 d . A .
H122 H 0.2335 0.1311 0.1133 0.059 Uiso 1 1 calc R . .
C39 C 0.1201(4) -0.0814(4) 0.3549(3) 0.0387(14) Uani 1 1 d . . .
H39 H 0.0760 -0.0898 0.3443 0.046 Uiso 1 1 calc R A .
O40 O 0.2478(4) 0.0387(2) -0.1586(3) 0.0508(12) Uani 1 1 d . . .
C40 C 0.1562(4) -0.0268(3) 0.3162(3) 0.0343(13) Uani 1 1 d . A .
O41 O 0.1935(4) 0.1506(3) -0.2176(3) 0.0664(17) Uani 1 1 d . . .
C41 C 0.2204(4) -0.0143(3) 0.3331(3) 0.0306(11) Uani 1 1 d . . .
O42 O 0.3462(4) 0.1090(3) -0.2306(3) 0.0621(15) Uani 1 1 d . . .
C42 C 0.1249(5) 0.0183(4) 0.2583(3) 0.0449(16) Uani 1 1 d . . .
H42A H 0.1255 0.0645 0.2535 0.054 Uiso 1 1 calc R A .
H42B H 0.0646 0.0165 0.2659 0.054 Uiso 1 1 calc R . .
O43 O 0.2305(3) 0.2020(2) 0.0302(2) 0.0350(9) Uani 1 1 d . A .
C43 C 0.1793(4) 0.0003(3) 0.1954(3) 0.0332(12) Uani 1 1 d . A .
O44 O 0.4857(3) 0.0440(2) 0.2823(2) 0.0348(9) Uani 1 1 d . . .
C44 C 0.1878(4) -0.0633(3) 0.1903(3) 0.0325(12) Uani 1 1 d . . .
H44 H 0.1599 -0.0945 0.2258 0.039 Uiso 1 1 calc R A .
O45 O 0.5697(4) 0.2806(2) 0.1408(2) 0.0467(12) Uani 1 1 d . . .
C45 C 0.2361(3) -0.0803(3) 0.1343(3) 0.0283(11) Uani 1 1 d . A .
O46 O 0.6141(3) 0.1682(2) 0.2275(2) 0.0409(10) Uani 1 1 d . . .
C46 C 0.2784(3) -0.0356(3) 0.0824(3) 0.0283(11) Uani 1 1 d . . .
H46 H 0.3121 -0.0480 0.0440 0.034 Uiso 1 1 calc R A .
O47 O 0.6199(3) 0.0622(2) 0.1837(2) 0.0403(10) Uani 1 1 d . . .
C47 C 0.2718(4) 0.0273(3) 0.0865(3) 0.0309(11) Uani 1 1 d . A .
O48 O 0.4648(3) 0.1581(2) 0.1862(2) 0.0376(9) Uani 1 1 d . . .
C48 C 0.2192(4) 0.0459(3) 0.1420(3) 0.0336(12) Uani 1 1 d . . .
O49 O 0.7597(3) 0.1328(2) 0.1144(2) 0.0356(9) Uani 1 1 d . . .
C49 C 0.3269(4) 0.0716(3) 0.0301(3) 0.0340(12) Uani 1 1 d . . .
H49B H 0.3436 0.0994 0.0473 0.041 Uiso 1 1 calc R A .
H49A H 0.3804 0.0429 0.0106 0.041 Uiso 1 1 calc R . .
O50 O 0.6190(3) 0.1154(2) 0.0493(2) 0.0428(10) Uani 1 1 d . . .
C50 C 0.2844(4) 0.1164(3) -0.0224(3) 0.0315(11) Uani 1 1 d . A .
O51 O 0.5056(3) 0.2462(2) 0.0625(2) 0.0389(10) Uani 1 1 d . . .
C51 C 0.2919(4) 0.0948(3) -0.0745(3) 0.0345(12) Uani 1 1 d . . .
H51 H 0.3255 0.0520 -0.0775 0.041 Uiso 1 1 calc R A .
O52 O 0.6954(3) 0.2337(2) 0.0176(2) 0.0467(11) Uani 1 1 d . . .
C52 C 0.2508(4) 0.1352(3) -0.1221(3) 0.0340(12) Uani 1 1 d . A .
O53 O 0.4113(3) 0.3161(3) -0.3495(2) 0.0463(11) Uiso 1 1 d . . .
C53 C 0.2036(4) 0.1983(3) -0.1192(3) 0.0325(12) Uani 1 1 d . . .
H53 H 0.1760 0.2258 -0.1521 0.039 Uiso 1 1 calc R A .
O54 O 0.149(3) 0.339(2) -0.277(2) 0.059(11) Uiso 0.13 1 d P . 2
C54 C 0.1959(4) 0.2220(3) -0.0684(3) 0.0317(11) Uani 1 1 d . A .
O55 O 0.2293(5) 0.3377(4) -0.3502(4) 0.0539(17) Uiso 0.75 1 d P . 1
C55 C 0.2369(3) 0.1810(3) -0.0197(3) 0.0309(11) Uani 1 1 d . . .
O56 O 0.2525(8) 0.2186(6) -0.3410(6) 0.018(2) Uiso 0.25 1 d P . 2
C56 C 0.1462(4) 0.2920(3) -0.0673(3) 0.0316(11) Uani 1 1 d . . .
H56A H 0.1012 0.3049 -0.0902 0.038 Uiso 1 1 calc R A .
H56B H 0.1169 0.2928 -0.0220 0.038 Uiso 1 1 calc R . .
O57 O 0.1773(6) 0.4776(5) -0.3856(5) 0.103(3) Uiso 1 1 d . . .
C57 C 0.4631(4) 0.0823(3) 0.3697(3) 0.0332(12) Uani 1 1 d . . .
H57 H 0.4399 0.1258 0.3467 0.040 Uiso 1 1 calc R . .
O58 O 0.2904(6) 0.4565(4) -0.5089(4) 0.065(2) Uani 0.75 1 d P . 1
C58 C 0.4659(4) 0.0708(3) 0.4316(3) 0.0309(11) Uani 1 1 d . . .
H58 H 0.4448 0.1062 0.4511 0.037 Uiso 1 1 calc R . .
O59 O 0.3731(9) 0.4279(7) -0.4410(7) 0.021(3) Uiso 0.25 1 d P . 2
C59 C 0.4997(3) 0.0072(3) 0.4660(3) 0.0269(10) Uani 1 1 d . . .
O60 O 0.4776(7) 0.4019(5) -0.4671(5) 0.083(3) Uiso 0.75 1 d P . 1
C60 C 0.5317(4) -0.0423(3) 0.4338(3) 0.0308(11) Uani 1 1 d . . .
H60 H 0.5563 -0.0860 0.4554 0.037 Uiso 1 1 calc R . .
O61 O 0.3487(6) 0.5172(4) -0.4438(4) 0.070(2) Uiso 0.75 1 d P . .
C61 C 0.5282(4) -0.0289(3) 0.3724(3) 0.0337(12) Uani 1 1 d . . .
H61 H 0.5507 -0.0632 0.3512 0.040 Uiso 1 1 calc R . .
O62 O -0.0495(8) 0.2878(6) -0.6530(6) 0.094(3) Uiso 0.75 1 d P . 1
C62 C 0.4683(4) 0.3669(3) 0.0976(3) 0.0380(13) Uani 1 1 d . . .
H62 H 0.4247 0.3425 0.1221 0.046 Uiso 1 1 calc R . .
O63 O -0.0086(3) 0.1671(2) -0.70292(19) 0.0378(10) Uani 1 1 d . . .
C63 C 0.4477(4) 0.4295(3) 0.0578(3) 0.0357(12) Uani 1 1 d . . .
H63 H 0.3897 0.4480 0.0557 0.043 Uiso 1 1 calc R . .
O64 O -0.0321(3) 0.2450(2) -0.82550(19) 0.0375(10) Uani 1 1 d . . .
C64 C 0.5105(4) 0.4663(3) 0.0204(3) 0.0360(13) Uani 1 1 d . . .
O65 O -0.0074(3) 0.3484(2) -0.7868(2) 0.0357(9) Uani 1 1 d . . .
C65 C 0.5940(4) 0.4355(3) 0.0239(5) 0.058(2) Uani 1 1 d . . .
H65 H 0.6397 0.4571 -0.0032 0.070 Uiso 1 1 calc R . .
O66 O -0.1768(12) 0.3574(8) -0.6750(8) 0.039(3) Uiso 0.30 1 d P . 1
C66 C 0.6119(5) 0.3734(3) 0.0662(5) 0.062(3) Uani 1 1 d . . .
H66 H 0.6691 0.3543 0.0700 0.075 Uiso 1 1 calc R . .
O67 O -0.2126(10) 0.3533(6) -0.6773(6) 0.036(2) Uiso 0.40 1 d P . 2
C67 C 0.4463(4) 0.2191(3) 0.0010(3) 0.0367(13) Uani 1 1 d . . .
H67 H 0.4201 0.1887 0.0385 0.044 Uiso 1 1 calc R . .
O68 O -0.2439(10) 0.3473(7) -0.6822(7) 0.030(3) Uiso 0.30 1 d P . 3
C68 C 0.4338(4) 0.2274(3) -0.0571(3) 0.0336(12) Uani 1 1 d . . .
H68 H 0.4007 0.2015 -0.0597 0.040 Uiso 1 1 calc R . .
O69 O -0.1718(3) 0.2172(2) -0.6156(2) 0.0442(11) Uani 1 1 d . . .
C69 C 0.4690(3) 0.2734(3) -0.1127(3) 0.0261(10) Uani 1 1 d . . .
O70 O -0.1997(3) 0.2229(3) -0.7314(3) 0.0526(13) Uani 1 1 d . . .
C70 C 0.5191(4) 0.3083(3) -0.1062(3) 0.0328(12) Uani 1 1 d . . .
H70 H 0.5449 0.3396 -0.1429 0.039 Uiso 1 1 calc R . .
O71 O -0.1748(3) 0.3562(2) -0.8084(2) 0.0414(10) Uani 1 1 d . . .
C71 C 0.5318(4) 0.2980(3) -0.0473(3) 0.0329(12) Uani 1 1 d . . .
H71 H 0.5661 0.3223 -0.0435 0.039 Uiso 1 1 calc R . .
O72 O 0.1174(3) -0.1277(2) -1.0015(2) 0.0426(10) Uani 1 1 d . . .
C72 C 0.4522(3) 0.2854(3) -0.1751(3) 0.0276(10) Uani 1 1 d . . .
O73 O 0.5204(3) 0.0405(2) -0.9485(2) 0.0357(9) Uani 1 1 d . . .
C73 C 0.4046(4) 0.2487(3) -0.1825(3) 0.0319(11) Uani 1 1 d . . .
H73 H 0.3810 0.2157 -0.1465 0.038 Uiso 1 1 calc R . .
O74 O 0.3643(4) -0.3071(4) -0.5632(3) 0.079(2) Uani 1 1 d . . .
C74 C 0.3917(4) 0.2602(3) -0.2422(3) 0.0386(13) Uani 1 1 d . . .
H74 H 0.3606 0.2341 -0.2469 0.046 Uiso 1 1 calc R . .
O75 O 0.0975(19) -0.2271(16) 0.2937(11) 0.109(9) Uani 0.33 1 d P C .
C75 C 0.4687(5) 0.3439(4) -0.2874(3) 0.0455(16) Uani 1 1 d . . .
H75 H 0.4910 0.3770 -0.3240 0.055 Uiso 1 1 calc R . .
O76 O 0.2577(15) -0.3185(8) 0.2484(9) 0.086(8) Uani 0.33 1 d P C .
C76 C 0.4835(5) 0.3338(3) -0.2301(3) 0.0415(14) Uani 1 1 d . . .
H76 H 0.5158 0.3602 -0.2273 0.050 Uiso 1 1 calc R . .
O77 O 0.050(3) -0.346(2) 0.329(2) 0.039(9) Uiso 0.11 1 d P C 3
C77 C 0.1888(10) 0.3972(8) -0.4900(8) 0.088(4) Uiso 0.75 1 d P . 1
H77 H 0.1828 0.3842 -0.4448 0.105 Uiso 0.75 1 calc PR . 1
O78 O 0.056(2) -0.3246(18) 0.2959(19) 0.029(7) Uiso 0.11 1 d P C 2
C78 C 0.1406(10) 0.3766(7) -0.5155(7) 0.077(4) Uiso 0.75 1 d P . 1
H78 H 0.1013 0.3496 -0.4865 0.093 Uiso 0.75 1 calc PR . 1
O79 O -0.003(3) -0.285(3) 0.307(3) 0.060(13) Uiso 0.11 1 d P C 1
C79 C 0.1483(8) 0.3945(6) -0.5826(6) 0.061(3) Uiso 0.75 1 d P . 1
O80 O 0.0597(15) -0.3694(11) 0.1986(11) 0.084(7) Uani 0.33 1 d P C .
C80 C 0.2097(9) 0.4313(7) -0.6189(7) 0.074(3) Uiso 0.75 1 d P . 1
H80 H 0.2204 0.4432 -0.6645 0.088 Uiso 0.75 1 calc PR . 1
O81 O -0.034(2) -0.2339(16) 0.2068(14) 0.047(7) Uani 0.17 1 d P C 2
C81 C 0.2552(8) 0.4517(7) -0.5963(6) 0.066(3) Uiso 0.75 1 d P . 1
H81 H 0.2959 0.4774 -0.6254 0.079 Uiso 0.75 1 calc PR . 1
O82 O 0.0725(7) -0.2387(5) 0.1014(5) 0.024(2) Uani 0.33 1 d P C 1
C82 C 0.0984(7) 0.3705(6) -0.6053(6) 0.056(2) Uiso 0.75 1 d P . 1
O83 O -0.0168(10) -0.1793(9) 0.2153(8) 0.056(4) Uani 0.33 1 d P C 1
C83 C 0.0776(9) 0.3071(7) -0.5699(7) 0.069(3) Uiso 0.75 1 d P . 1
H83 H 0.0917 0.2843 -0.5300 0.083 Uiso 0.75 1 calc PR . 1
O84 O 0.2230(8) -0.3350(7) 0.1303(6) 0.035(3) Uani 0.33 1 d P C .
C84 C 0.0396(8) 0.2803(7) -0.5917(6) 0.065(3) Uiso 0.75 1 d P . 1
H84 H 0.0313 0.2366 -0.5688 0.078 Uiso 0.75 1 calc PR . 1
O85 O 0.3264(14) -0.2314(12) -0.4631(11) 0.050(5) Uiso 0.25 1 d P D 3
C85 C 0.0353(13) 0.3682(11) -0.6729(11) 0.115(6) Uiso 0.75 1 d P . 1
H85 H 0.0270 0.3861 -0.7151 0.137 Uiso 0.75 1 calc PR . 1
O86 O 0.3317(16) -0.2699(14) -0.4470(12) 0.062(6) Uiso 0.25 1 d P E 2
C86 C 0.0657(9) 0.4060(8) -0.6575(7) 0.078(4) Uiso 0.75 1 d P . 1
H86 H 0.0653 0.4516 -0.6793 0.094 Uiso 0.75 1 calc PR . 1
O87 O 0.3495(10) -0.2397(7) -0.4015(7) 0.079(4) Uiso 0.50 1 d P F 1
C87 C 0.0528(4) 0.1156(3) -0.6174(3) 0.0348(12) Uani 1 1 d . . .
H87 H 0.0925 0.1438 -0.6367 0.042 Uiso 1 1 calc R . .
O88 O 0.0341(9) -0.2261(7) 0.0788(7) 0.092(4) Uiso 0.65 1 d P G 2
C88 C 0.0549(4) 0.0686(3) -0.5595(3) 0.0342(12) Uani 1 1 d . . .
H88 H 0.0957 0.0653 -0.5384 0.041 Uiso 1 1 calc R . .
O89 O -0.0450(15) -0.0744(12) 0.2657(12) 0.041(5) Uiso 0.20 1 d P H 2
C89 C -0.0017(3) 0.0253(2) -0.5308(2) 0.0252(10) Uani 1 1 d . . .
O90 O -0.062(3) -0.0616(19) 0.306(2) 0.130(12) Uiso 0.30 1 d P I 1
C90 C -0.0598(4) 0.0333(3) -0.5642(3) 0.0324(12) Uani 1 1 d . . .
H90 H -0.0990 0.0048 -0.5470 0.039 Uiso 1 1 calc R . .
O91 O -0.0446(16) -0.1728(12) 0.3670(12) 0.062(6) Uiso 0.25 1 d P . .
C91 C -0.0619(4) 0.0812(3) -0.6215(3) 0.0347(12) Uani 1 1 d . . .
H91 H -0.1027 0.0861 -0.6432 0.042 Uiso 1 1 calc R . .
O92 O 0.1823(4) -0.0253(3) -0.2066(3) 0.0610(15) Uani 1 1 d . . .
C92 C -0.0326(5) 0.1353(3) -0.8116(3) 0.0395(14) Uani 1 1 d . . .
H92 H -0.0553 0.1286 -0.7663 0.047 Uiso 1 1 calc R . .
O93 O 0.1053(13) 0.2676(11) -0.3880(10) 0.051(5) Uiso 0.25 1 d P . .
C93 C -0.0146(4) 0.0835(3) -0.8373(3) 0.0339(12) Uani 1 1 d . . .
H93 H -0.0259 0.0418 -0.8095 0.041 Uiso 1 1 calc R . .
O94 O 0.0876(15) 0.3539(12) -0.2422(11) 0.013(4) Uiso 0.13 1 d P J 1
C94 C 0.0197(3) 0.0911(3) -0.9027(3) 0.0264(10) Uani 1 1 d . . .
O95 O 0.1721(10) 0.1905(10) 0.2394(8) 0.067(5) Uani 0.35 1 d P . .
C95 C 0.0299(4) 0.1546(3) -0.9410(3) 0.0359(13) Uani 1 1 d . . .
H95 H 0.0502 0.1626 -0.9866 0.043 Uiso 1 1 calc R . .
O96 O 0.3167(5) 0.2192(5) 0.1529(4) 0.057(2) Uani 0.65 1 d P . .
C96 C 0.0117(4) 0.2053(3) -0.9149(3) 0.0333(12) Uani 1 1 d . . .
H96 H 0.0202 0.2478 -0.9422 0.040 Uiso 1 1 calc R . .
O97 O 0.2847(13) 0.7291(10) -0.1840(10) 0.048(5) Uiso 0.25 1 d P K 2
C97 C 0.0453(3) 0.0337(3) -0.9296(3) 0.0283(11) Uani 1 1 d . . .
O98 O 0.2286(5) 0.7600(4) -0.1561(4) 0.0582(18) Uiso 0.75 1 d P L 1
C98 C 0.0106(4) -0.0227(3) -0.8962(3) 0.0385(13) Uani 1 1 d . . .
H98 H -0.0312 -0.0243 -0.8557 0.046 Uiso 1 1 calc R . .
O99 O 0.6484(14) 0.3903(11) 0.1916(11) 0.035(4) Uiso 0.20 1 d P M 2
C99 C 0.0363(4) -0.0755(3) -0.9213(3) 0.0407(14) Uani 1 1 d . . .
H99 H 0.0120 -0.1133 -0.8977 0.049 Uiso 1 1 calc R . .
O100 O 0.6370(9) 0.3988(7) 0.2204(7) 0.033(3) Uiso 0.30 1 d P N 1
C100 C 0.1306(4) -0.0229(3) -1.0118(3) 0.0409(14) Uani 1 1 d . . .
H100 H 0.1728 -0.0232 -1.0519 0.049 Uiso 1 1 calc R . .
O101 O 0.5980(8) 0.2660(6) 0.2865(6) 0.063(3) Uiso 0.50 1 d P . .
C101 C 0.1062(4) 0.0320(3) -0.9882(3) 0.0365(13) Uani 1 1 d . . .
H101 H 0.1317 0.0691 -1.0126 0.044 Uiso 1 1 calc R . .
O102 O 0.4636(17) 0.5193(14) 0.3325(13) 0.071(7) Uiso 0.25 1 d P . .
C102 C 0.0482(4) 0.3697(3) -0.8977(3) 0.0366(13) Uani 1 1 d . . .
H102 H 0.0837 0.3262 -0.8926 0.044 Uiso 1 1 calc R . .
O103 O 0.3193(19) 0.5883(13) 0.4130(13) 0.021(5) Uiso 0.13 1 d P O 2
C103 C 0.0505(4) 0.4127(3) -0.9583(3) 0.0335(12) Uani 1 1 d . . .
H103 H 0.0880 0.3983 -0.9950 0.040 Uiso 1 1 calc R . .
O104 O 0.360(2) 0.5868(16) 0.4207(16) 0.032(7) Uiso 0.13 1 d P P 1
C104 C -0.0011(3) 0.4770(2) -0.9673(3) 0.0260(10) Uani 1 1 d . . .
O105 O 0.5100(16) 0.4846(12) 0.4168(11) 0.033(5) Uiso 0.19 1 d P Q 2
C105 C -0.0531(4) 0.4948(3) -0.9120(3) 0.0417(15) Uani 1 1 d . . .
H105 H -0.0896 0.5379 -0.9157 0.050 Uiso 1 1 calc R . .
O106 O 0.538(4) 0.460(3) 0.406(3) 0.028(13) Uiso 0.06 1 d P R 1
C106 C -0.0535(5) 0.4517(3) -0.8515(3) 0.0424(15) Uani 1 1 d . . .
H106 H -0.0883 0.4657 -0.8141 0.051 Uiso 1 1 calc R . .
O107 O 0.7589(15) 0.3497(11) 0.4493(10) 0.048(5) Uiso 0.25 1 d P S 1
C107 C 0.4744(4) 0.0049(3) -0.8371(3) 0.0400(14) Uani 1 1 d . . .
H107 H 0.4831 0.0441 -0.8344 0.048 Uiso 1 1 calc R . .
O108 O 0.7958(16) 0.3534(11) 0.4476(11) 0.051(5) Uiso 0.25 1 d P T 2
C108 C 0.4475(4) -0.0421(3) -0.7817(3) 0.0394(14) Uani 1 1 d . . .
H108 H 0.4392 -0.0355 -0.7411 0.047 Uiso 1 1 calc R . .
C109 C 0.4319(4) -0.0993(3) -0.7835(3) 0.0308(11) Uani 1 1 d . . .
C110 C 0.4418(3) -0.1047(3) -0.8443(3) 0.0281(11) Uani 1 1 d . . .
H110 H 0.4278 -0.1413 -0.8479 0.034 Uiso 1 1 calc R . .
C111 C 0.4720(3) -0.0569(3) -0.8998(3) 0.0292(11) Uani 1 1 d . . .
H111 H 0.4809 -0.0622 -0.9410 0.035 Uiso 1 1 calc R . .
C112 C 0.4091(4) -0.1520(3) -0.7243(3) 0.0316(12) Uani 1 1 d . . .
C113 C 0.4472(4) -0.1672(3) -0.6748(3) 0.0379(13) Uani 1 1 d . . .
H113 H 0.4857 -0.1421 -0.6785 0.045 Uiso 1 1 calc R . .
C114 C 0.4289(4) -0.2195(4) -0.6197(3) 0.0431(15) Uani 1 1 d . . .
H114 H 0.4548 -0.2297 -0.5859 0.052 Uiso 1 1 calc R . .
C115 C 0.3359(5) -0.2412(4) -0.6602(3) 0.054(2) Uani 1 1 d . . .
H115 H 0.2963 -0.2665 -0.6542 0.065 Uiso 1 1 calc R . .
C116 C 0.3521(4) -0.1908(3) -0.7160(3) 0.0384(14) Uani 1 1 d . . .
H116 H 0.3251 -0.1822 -0.7488 0.046 Uiso 1 1 calc R . .
O62A O -0.0071(10) 0.2672(7) -0.6618(7) 0.022(3) Uiso 0.25 1 d P . 2

loop_
_atom_site_aniso_label
_atom_site_aniso_U_11
_atom_site_aniso_U_22
_atom_site_aniso_U_33
_atom_site_aniso_U_23
_atom_site_aniso_U_13
_atom_site_aniso_U_12
Eu1 0.03122(14) 0.02175(13) 0.03613(15) -0.00405(11) -0.01655(11) -0.00548(10)
S1 0.0844(14) 0.0306(8) 0.0241(7) -0.0056(6) -0.0098(8) 0.0069(8)
O1 0.109(5) 0.042(3) 0.035(3) -0.015(2) -0.023(3) 0.018(3)
N1 0.029(2) 0.028(2) 0.031(2) -0.0067(19) -0.0097(19) -0.0079(18)
C1 0.031(3) 0.022(2) 0.031(3) -0.010(2) -0.011(2) 0.005(2)
Eu2 0.0566(3) 0.0433(2) 0.0362(2) -0.01591(19) -0.0228(2) 0.0048(2)
S2 0.0428(9) 0.0357(8) 0.0511(10) -0.0052(7) -0.0093(8) 0.0091(7)
O2 0.103(5) 0.060(4) 0.033(3) -0.017(3) -0.023(3) 0.037(3)
N2 0.046(3) 0.028(2) 0.048(3) -0.013(2) -0.023(2) -0.005(2)
C2 0.046(3) 0.024(3) 0.033(3) -0.012(2) -0.017(3) 0.006(2)
Eu3 0.0632(10) 0.0527(9) 0.0505(8) -0.0264(7) -0.0284(8) 0.0142(7)
S3 0.1049(18) 0.0547(11) 0.0630(12) 0.0102(10) -0.0467(13) -0.0509(12)
O3 0.184(9) 0.085(5) 0.050(4) 0.015(4) -0.022(5) -0.076(6)
N3 0.030(2) 0.032(2) 0.029(2) -0.0087(19) -0.0148(19) -0.0024(18)
C3 0.063(4) 0.022(3) 0.021(3) -0.004(2) -0.012(3) 0.002(3)
Eu4 0.05078(18) 0.02345(14) 0.02083(13) -0.00034(10) -0.00578(12) -0.01183(12)
S4 0.0456(9) 0.0414(8) 0.0421(8) -0.0177(7) -0.0204(7) -0.0047(7)
O4 0.0327(19) 0.0228(18) 0.0274(19) -0.0039(15) -0.0116(16) -0.0031(15)
N4 0.041(3) 0.034(3) 0.028(2) -0.012(2) -0.013(2) 0.004(2)
C4 0.044(3) 0.020(2) 0.029(3) -0.004(2) -0.002(2) -0.002(2)
Eu5 0.0446(5) 0.0476(5) 0.0242(4) -0.0086(4) 0.0017(4) -0.0295(4)
S5 0.0596(10) 0.0544(10) 0.0214(6) 0.0041(6) -0.0152(7) -0.0324(8)
O5 0.124(6) 0.046(3) 0.067(4) -0.002(3) -0.051(4) 0.003(4)
C5 0.032(3) 0.026(3) 0.027(3) -0.006(2) -0.006(2) -0.001(2)
S6 0.0535(11) 0.0766(14) 0.0554(11) -0.0227(10) 0.0017(9) -0.0425(10)
O6 0.077(4) 0.039(3) 0.072(4) -0.018(3) -0.015(3) -0.016(3)
C6 0.025(2) 0.021(2) 0.028(3) -0.007(2) -0.006(2) 0.0008(19)
S7 0.0439(8) 0.0289(7) 0.0288(7) -0.0062(6) -0.0127(6) -0.0071(6)
O7 0.038(3) 0.059(4) 0.100(5) -0.015(3) -0.009(3) 0.010(3)
N7 0.029(2) 0.029(2) 0.021(2) -0.0050(18) -0.0098(18) 0.0035(18)
C7 0.032(3) 0.031(3) 0.035(3) -0.006(2) -0.003(2) -0.007(2)
S8 0.0613(10) 0.0286(7) 0.0423(9) -0.0110(7) -0.0176(8) -0.0048(7)
O8 0.054(3) 0.031(2) 0.036(2) 0.0016(18) -0.023(2) -0.0124(19)
N8 0.034(2) 0.023(2) 0.024(2) -0.0038(17) -0.0094(18) -0.0041(18)
C8 0.024(2) 0.037(3) 0.032(3) -0.007(2) -0.013(2) -0.008(2)
N9 0.031(2) 0.038(3) 0.035(3) -0.017(2) -0.012(2) -0.003(2)
C9 0.026(3) 0.034(3) 0.032(3) -0.006(2) -0.013(2) -0.003(2)
N10 0.031(2) 0.024(2) 0.030(2) -0.0063(18) -0.0067(19) -0.0088(18)
C10 0.025(3) 0.036(3) 0.039(3) -0.008(3) -0.017(2) -0.002(2)
N11 0.027(2) 0.031(2) 0.029(2) -0.0088(19) -0.0119(18) -0.0043(18)
C11 0.035(3) 0.037(3) 0.033(3) -0.008(2) -0.014(2) -0.011(2)
O12 0.085(4) 0.039(3) 0.055(3) 0.006(2) -0.038(3) -0.033(3)
N12 0.041(3) 0.072(4) 0.025(3) 0.002(3) -0.008(2) -0.010(3)
C12 0.037(3) 0.039(3) 0.032(3) -0.004(2) -0.016(2) -0.015(2)
O13 0.052(3) 0.089(4) 0.072(4) -0.042(4) -0.016(3) -0.020(3)
C13 0.034(3) 0.031(3) 0.035(3) -0.007(2) -0.017(2) -0.011(2)
O14 0.067(3) 0.042(3) 0.040(3) -0.016(2) -0.026(2) -0.004(2)
C14 0.048(4) 0.047(4) 0.031(3) -0.003(3) -0.016(3) -0.021(3)
O15 0.085(4) 0.041(3) 0.061(3) -0.010(2) -0.049(3) -0.006(3)
C15 0.047(3) 0.034(3) 0.024(3) -0.001(2) -0.015(2) -0.015(3)
O16 0.080(3) 0.031(2) 0.032(2) -0.0011(18) -0.030(2) -0.021(2)
C16 0.058(4) 0.035(3) 0.034(3) -0.001(3) -0.024(3) -0.017(3)
C17 0.064(4) 0.036(3) 0.033(3) 0.001(3) -0.024(3) -0.026(3)
C18 0.049(4) 0.041(3) 0.027(3) -0.002(2) -0.017(3) -0.018(3)
C19 0.048(3) 0.035(3) 0.023(3) -0.007(2) -0.012(2) -0.010(3)
C20 0.054(4) 0.038(3) 0.028(3) -0.006(2) -0.014(3) -0.022(3)
C21 0.057(4) 0.031(3) 0.026(3) -0.007(2) -0.010(3) -0.008(3)
C22 0.043(3) 0.026(3) 0.031(3) -0.007(2) -0.015(2) -0.003(2)
C23 0.038(3) 0.031(3) 0.036(3) -0.013(2) -0.009(2) -0.006(2)
C24 0.039(3) 0.033(3) 0.035(3) -0.015(2) -0.014(2) -0.005(2)
C25 0.034(3) 0.031(3) 0.029(3) -0.013(2) -0.009(2) -0.001(2)
O26 0.041(2) 0.0274(19) 0.0238(18) -0.0038(15) -0.0114(16) -0.0111(16)
C26 0.036(3) 0.028(3) 0.030(3) -0.013(2) -0.008(2) -0.003(2)
O27 0.06(2) 0.056(16) 0.037(12) -0.019(9) 0.010(10) -0.028(15)
C27 0.047(3) 0.024(3) 0.031(3) -0.007(2) -0.016(3) -0.004(2)
O28 0.03(2) 0.07(3) 0.051(19) -0.008(17) -0.012(19) -0.010(17)
C28 0.038(3) 0.035(3) 0.034(3) -0.013(2) -0.009(2) -0.005(2)
O29 0.034(16) 0.046(14) 0.044(11) 0.020(11) -0.024(14) -0.024(12)
C29 0.029(3) 0.034(3) 0.028(3) -0.011(2) -0.006(2) -0.009(2)
O30 0.104(6) 0.085(6) 0.155(8) -0.053(6) 0.036(6) -0.064(5)
C30 0.035(3) 0.047(3) 0.023(2) -0.013(2) -0.002(2) -0.018(3)
O31 0.055(4) 0.157(8) 0.079(5) -0.029(5) 0.004(3) -0.067(5)
C31 0.031(3) 0.045(3) 0.020(2) -0.003(2) -0.006(2) -0.021(2)
O32 0.064(3) 0.038(2) 0.024(2) -0.0039(18) -0.018(2) -0.010(2)
C32 0.033(3) 0.030(3) 0.023(2) 0.000(2) -0.009(2) -0.014(2)
O33 0.036(3) 0.037(4) 0.083(6) -0.011(4) -0.014(4) -0.019(3)
C33 0.028(2) 0.032(3) 0.023(2) -0.004(2) -0.008(2) -0.011(2)
O34 0.15(3) 0.039(11) 0.11(2) -0.012(13) -0.11(2) -0.002(15)
C34 0.026(2) 0.030(3) 0.024(2) -0.004(2) -0.008(2) -0.011(2)
O35 0.081(6) 0.044(4) 0.033(4) -0.013(3) -0.008(4) -0.037(5)
C35 0.027(2) 0.027(2) 0.025(2) -0.008(2) -0.009(2) -0.007(2)
O36 0.12(2) 0.031(10) 0.062(13) 0.004(9) 0.017(14) 0.013(11)
C36 0.028(2) 0.028(3) 0.026(2) -0.010(2) -0.010(2) -0.003(2)
O37 0.046(4) 0.032(4) 0.055(5) -0.014(4) -0.028(4) 0.001(3)
C37 0.033(3) 0.032(3) 0.024(2) -0.004(2) -0.007(2) -0.007(2)
O38 0.17(3) 0.038(11) 0.042(12) 0.005(9) -0.038(15) -0.029(17)
C38 0.029(3) 0.051(4) 0.037(3) -0.020(3) -0.003(2) -0.011(3)
O39 0.070(3) 0.032(2) 0.052(3) -0.020(2) -0.029(3) 0.003(2)
C39 0.028(3) 0.055(4) 0.039(3) -0.023(3) -0.010(2) -0.005(3)
O40 0.067(3) 0.036(2) 0.052(3) -0.017(2) -0.015(3) -0.011(2)
C40 0.031(3) 0.044(3) 0.029(3) -0.020(3) -0.011(2) 0.004(2)
O41 0.090(4) 0.050(3) 0.067(4) -0.026(3) -0.043(3) 0.010(3)
C41 0.038(3) 0.029(3) 0.025(3) -0.011(2) -0.012(2) -0.001(2)
O42 0.083(4) 0.053(3) 0.045(3) -0.015(3) -0.002(3) -0.022(3)
C42 0.044(4) 0.049(4) 0.039(3) -0.022(3) -0.020(3) 0.014(3)
O43 0.039(2) 0.029(2) 0.037(2) -0.0062(17) -0.0125(18) -0.0079(17)
C43 0.031(3) 0.037(3) 0.033(3) -0.017(2) -0.018(2) 0.009(2)
O44 0.042(2) 0.034(2) 0.029(2) -0.0070(17) -0.0104(17) -0.0109(18)
C44 0.032(3) 0.035(3) 0.027(3) -0.006(2) -0.011(2) -0.001(2)
O45 0.069(3) 0.029(2) 0.053(3) -0.008(2) -0.038(3) -0.004(2)
C45 0.028(3) 0.027(3) 0.032(3) -0.007(2) -0.016(2) -0.001(2)
O46 0.045(2) 0.041(2) 0.039(2) -0.009(2) -0.022(2) -0.0035(19)
C46 0.028(3) 0.033(3) 0.029(3) -0.011(2) -0.013(2) -0.003(2)
O47 0.038(2) 0.025(2) 0.047(3) -0.0014(18) -0.009(2) -0.0063(17)
C47 0.027(3) 0.029(3) 0.038(3) -0.007(2) -0.017(2) -0.001(2)
O48 0.033(2) 0.035(2) 0.043(2) -0.0089(19) -0.0121(18) -0.0049(17)
C48 0.033(3) 0.034(3) 0.040(3) -0.013(3) -0.022(2) 0.002(2)
O49 0.031(2) 0.039(2) 0.036(2) -0.0100(18) -0.0094(17) -0.0068(17)
C49 0.031(3) 0.029(3) 0.043(3) -0.004(2) -0.018(2) -0.006(2)
O50 0.049(3) 0.036(2) 0.051(3) -0.018(2) -0.009(2) -0.018(2)
C50 0.027(3) 0.024(3) 0.039(3) -0.005(2) -0.009(2) -0.005(2)
O51 0.044(2) 0.042(2) 0.033(2) -0.0114(19) -0.0215(19) -0.0003(19)
C51 0.032(3) 0.020(2) 0.046(3) -0.008(2) -0.010(3) -0.002(2)
O52 0.053(3) 0.042(3) 0.046(3) 0.004(2) -0.019(2) -0.023(2)
C52 0.037(3) 0.025(3) 0.039(3) -0.005(2) -0.009(2) -0.010(2)
C53 0.033(3) 0.026(3) 0.038(3) -0.007(2) -0.011(2) -0.006(2)
C54 0.029(3) 0.026(3) 0.039(3) -0.008(2) -0.006(2) -0.008(2)
C55 0.024(2) 0.030(3) 0.037(3) -0.009(2) -0.006(2) -0.008(2)
C56 0.024(2) 0.028(3) 0.040(3) -0.011(2) -0.010(2) 0.001(2)
C57 0.033(3) 0.024(3) 0.039(3) -0.006(2) -0.012(2) -0.002(2)
O58 0.087(6) 0.058(5) 0.060(5) -0.007(4) -0.045(4) -0.012(4)
C58 0.032(3) 0.024(3) 0.035(3) -0.010(2) -0.010(2) 0.000(2)
C59 0.020(2) 0.028(3) 0.032(3) -0.010(2) -0.003(2) -0.0071(19)
C60 0.034(3) 0.025(3) 0.035(3) -0.009(2) -0.010(2) -0.006(2)
C61 0.032(3) 0.028(3) 0.041(3) -0.011(2) -0.010(2) -0.005(2)
C62 0.042(3) 0.041(3) 0.031(3) -0.008(3) -0.011(3) -0.010(3)
O63 0.035(2) 0.047(3) 0.0200(18) -0.0001(17) -0.0070(16) -0.0053(18)
C63 0.029(3) 0.041(3) 0.035(3) -0.011(3) -0.007(2) -0.007(2)
O64 0.063(3) 0.0235(19) 0.0244(19) -0.0025(16) -0.0101(19) -0.0132(19)
C64 0.028(3) 0.026(3) 0.056(4) -0.017(3) -0.012(3) -0.003(2)
O65 0.046(2) 0.032(2) 0.029(2) -0.0019(17) -0.0141(18) -0.0129(18)
C65 0.031(3) 0.023(3) 0.116(7) -0.007(4) -0.026(4) -0.006(2)
C66 0.041(4) 0.022(3) 0.131(8) -0.015(4) -0.044(5) -0.001(3)
C67 0.041(3) 0.040(3) 0.031(3) -0.003(2) -0.012(2) -0.016(3)
C68 0.034(3) 0.042(3) 0.031(3) -0.006(2) -0.011(2) -0.018(2)
O69 0.057(3) 0.028(2) 0.027(2) -0.0027(17) 0.0024(19) -0.0031(19)
C69 0.022(2) 0.027(2) 0.029(3) -0.009(2) -0.008(2) -0.0014(19)
O70 0.058(3) 0.042(3) 0.051(3) 0.014(2) -0.023(2) -0.024(2)
C70 0.037(3) 0.031(3) 0.032(3) -0.003(2) -0.013(2) -0.011(2)
O71 0.041(2) 0.030(2) 0.042(2) -0.0013(19) -0.009(2) -0.0059(18)
C71 0.036(3) 0.031(3) 0.036(3) -0.008(2) -0.015(2) -0.010(2)
O72 0.047(3) 0.047(3) 0.042(2) -0.025(2) -0.008(2) -0.010(2)
C72 0.026(2) 0.028(3) 0.026(3) -0.010(2) -0.007(2) 0.000(2)
O73 0.039(2) 0.038(2) 0.034(2) -0.0059(18) -0.0117(18) -0.0152(18)
C73 0.033(3) 0.035(3) 0.028(3) -0.011(2) -0.009(2) -0.006(2)
O74 0.072(4) 0.099(5) 0.038(3) 0.022(3) -0.016(3) -0.028(4)
C74 0.037(3) 0.044(3) 0.039(3) -0.019(3) -0.016(3) 0.002(3)
O75 0.14(2) 0.16(3) 0.071(14) -0.052(16) -0.045(15) -0.05(2)
C75 0.054(4) 0.045(4) 0.028(3) -0.005(3) -0.006(3) -0.009(3)
O76 0.121(17) 0.038(9) 0.069(12) -0.017(8) 0.044(11) -0.052(10)
C76 0.049(4) 0.045(4) 0.030(3) -0.005(3) -0.012(3) -0.016(3)
O80 0.102(16) 0.091(15) 0.078(13) -0.048(12) 0.016(12) -0.061(13)
O81 0.056(18) 0.060(19) 0.037(15) -0.011(14) -0.011(13) -0.033(15)
O82 0.028(5) 0.019(5) 0.026(5) -0.004(4) -0.008(5) -0.007(4)
O83 0.048(9) 0.076(12) 0.042(8) -0.019(8) 0.001(7) -0.021(8)
O84 0.032(6) 0.057(8) 0.022(6) -0.015(6) -0.015(5) -0.004(6)
C87 0.034(3) 0.041(3) 0.026(3) -0.001(2) -0.010(2) -0.010(2)
C88 0.031(3) 0.042(3) 0.030(3) -0.003(2) -0.014(2) -0.010(2)
C89 0.024(2) 0.023(2) 0.025(3) -0.005(2) -0.0101(19) 0.0017(18)
C90 0.035(3) 0.031(3) 0.032(3) -0.003(2) -0.015(2) -0.009(2)
C91 0.035(3) 0.040(3) 0.032(3) -0.004(2) -0.021(2) -0.006(2)
O92 0.052(3) 0.069(4) 0.071(4) -0.035(3) -0.022(3) -0.001(3)
C92 0.071(4) 0.029(3) 0.018(2) 0.002(2) -0.011(3) -0.019(3)
C93 0.049(3) 0.024(3) 0.025(3) 0.000(2) -0.012(2) -0.009(2)
C94 0.021(2) 0.029(3) 0.029(3) -0.006(2) -0.011(2) -0.0034(19)
O95 0.045(8) 0.118(14) 0.063(10) -0.064(10) 0.035(7) -0.059(9)
C95 0.039(3) 0.035(3) 0.025(3) -0.006(2) -0.001(2) -0.008(2)
O96 0.029(3) 0.089(6) 0.047(4) -0.016(4) -0.022(3) 0.007(4)
C96 0.039(3) 0.027(3) 0.026(3) 0.000(2) -0.003(2) -0.011(2)
C97 0.024(2) 0.030(3) 0.033(3) -0.008(2) -0.012(2) -0.005(2)
C98 0.038(3) 0.035(3) 0.037(3) -0.012(3) -0.001(3) -0.009(2)
C99 0.042(3) 0.036(3) 0.044(3) -0.018(3) -0.002(3) -0.012(3)
C100 0.040(3) 0.048(4) 0.034(3) -0.019(3) -0.005(3) -0.007(3)
C101 0.035(3) 0.042(3) 0.033(3) -0.014(3) -0.004(2) -0.011(3)
C102 0.035(3) 0.024(3) 0.036(3) -0.005(2) -0.003(2) 0.001(2)
C103 0.031(3) 0.022(3) 0.036(3) -0.005(2) -0.002(2) 0.000(2)
C104 0.023(2) 0.020(2) 0.030(3) -0.008(2) -0.003(2) -0.0021(18)
C105 0.049(4) 0.022(3) 0.035(3) -0.005(2) -0.004(3) 0.006(2)
C106 0.055(4) 0.030(3) 0.032(3) -0.010(3) -0.004(3) -0.004(3)
C107 0.049(4) 0.039(3) 0.041(3) -0.017(3) -0.014(3) -0.011(3)
C108 0.051(4) 0.042(3) 0.031(3) -0.017(3) -0.007(3) -0.013(3)
C109 0.027(3) 0.036(3) 0.029(3) -0.012(2) -0.008(2) -0.003(2)
C110 0.028(3) 0.031(3) 0.030(3) -0.011(2) -0.014(2) -0.001(2)
C111 0.028(3) 0.030(3) 0.035(3) -0.011(2) -0.016(2) -0.003(2)
C112 0.027(3) 0.040(3) 0.028(3) -0.016(2) -0.009(2) 0.003(2)
C113 0.038(3) 0.046(3) 0.029(3) -0.015(3) -0.014(2) 0.002(3)
C114 0.036(3) 0.051(4) 0.032(3) -0.015(3) -0.012(3) 0.010(3)
C115 0.044(4) 0.078(5) 0.035(3) 0.006(3) -0.012(3) -0.029(4)
C116 0.035(3) 0.053(4) 0.024(3) -0.005(3) -0.008(2) -0.011(3)

loop_
_atom_type_symbol
_atom_type_description
_atom_type_scat_dispersion_real
_atom_type_scat_dispersion_imag
_atom_type_scat_source
C C 0.0033 0.0016 'International Tables Vol C Tables 4.2.6.8 and 6.1.1.4'
H H 0.0000 0.0000 'International Tables Vol C Tables 4.2.6.8 and 6.1.1.4'
N N 0.0061 0.0033 'International Tables Vol C Tables 4.2.6.8 and 6.1.1.4'
O O 0.0106 0.0060 'International Tables Vol C Tables 4.2.6.8 and 6.1.1.4'
S S 0.1246 0.1234 'International Tables Vol C Tables 4.2.6.8 and 6.1.1.4'
Eu Eu -0.1578 3.6682 'International Tables Vol C Tables 4.2.6.8 and 6.1.1.4'

loop_
_geom_angle_atom_site_label_1
_geom_angle_atom_site_label_2
_geom_angle_atom_site_label_3
_geom_angle
_geom_angle_site_symmetry_1
_geom_angle_site_symmetry_3
_geom_angle_publ_flag
O45 Eu1 O51 73.42(15) . . ?
O45 Eu1 O47 137.85(17) . . ?
O51 Eu1 O47 130.91(16) . . ?
O45 Eu1 O48 90.53(18) . . ?
O51 Eu1 O48 72.28(16) . . ?
O47 Eu1 O48 71.39(15) . . ?
O45 Eu1 O50 147.04(16) . . ?
O51 Eu1 O50 76.99(16) . . ?
O47 Eu1 O50 73.88(17) . . ?
O48 Eu1 O50 94.07(16) . . ?
O45 Eu1 O46 67.74(16) . . ?
O51 Eu1 O46 131.38(15) . . ?
O47 Eu1 O46 71.67(16) . . ?
O48 Eu1 O46 79.85(16) . . ?
O50 Eu1 O46 145.15(16) . . ?
O45 Eu1 O49 106.60(16) . . ?
O51 Eu1 O49 143.74(15) . . ?
O47 Eu1 O49 74.01(15) . . ?
O48 Eu1 O49 142.86(15) . . ?
O50 Eu1 O49 88.94(16) . . ?
O46 Eu1 O49 76.86(15) . . ?
O45 Eu1 O52 82.37(18) . . ?
O51 Eu1 O52 75.63(16) . . ?
O47 Eu1 O52 132.05(16) . . ?
O48 Eu1 O52 147.83(15) . . ?
O50 Eu1 O52 76.48(16) . . ?
O46 Eu1 O52 124.85(16) . . ?
O49 Eu1 O52 68.59(15) . . ?
O3 S1 O1 111.9(5) . . ?
O3 S1 O2 111.9(5) . . ?
O1 S1 O2 111.4(4) . . ?
O3 S1 C3 106.7(4) . . ?
O1 S1 C3 106.2(3) . . ?
O2 S1 C3 108.4(3) . . ?
S1 O1 Eu2 146.6(3) . . ?
S1 O1 Eu3 146.3(4) . . ?
Eu2 O1 Eu3 32.62(9) . . ?
O44 N1 C57 120.4(4) . . ?
O44 N1 C61 119.2(4) . . ?
C57 N1 C61 120.4(4) . . ?
C2 C1 C6 118.8(5) . . ?
C2 C1 C56 120.1(5) . . ?
C6 C1 C56 121.1(4) . . ?
O55 Eu2 O53 79.3(2) . . ?
O55 Eu2 O1 83.16(18) . . ?
O53 Eu2 O1 71.96(13) . . ?
O55 Eu2 O58 103.6(3) . . ?
O53 Eu2 O58 146.8(2) . . ?
O1 Eu2 O58 141.1(2) . . ?
O55 Eu2 O61 145.6(3) . . ?
O53 Eu2 O61 121.6(2) . . ?
O1 Eu2 O61 79.1(2) . . ?
O58 Eu2 O61 74.3(3) . . ?
O55 Eu2 O14 68.69(18) . 1_554 ?
O53 Eu2 O14 76.95(12) . 1_554 ?
O1 Eu2 O14 141.28(18) . 1_554 ?
O58 Eu2 O14 73.6(2) . 1_554 ?
O61 Eu2 O14 138.3(2) . 1_554 ?
O55 Eu2 O60 141.9(3) . . ?
O53 Eu2 O60 71.1(3) . . ?
O1 Eu2 O60 108.9(2) . . ?
O58 Eu2 O60 89.4(3) . . ?
O61 Eu2 O60 72.3(3) . . ?
O14 Eu2 O60 81.4(2) 1_554 . ?
O55 Eu2 O57 71.4(3) . . ?
O53 Eu2 O57 136.3(2) . . ?
O1 Eu2 O57 72.9(2) . . ?
O58 Eu2 O57 73.3(3) . . ?
O61 Eu2 O57 75.3(3) . . ?
O14 Eu2 O57 119.0(2) 1_554 . ?
O60 Eu2 O57 146.4(3) . . ?
O7 S2 O5 117.3(5) . . ?
O7 S2 O6 107.9(4) . . ?
O5 S2 O6 110.5(4) . . ?
O7 S2 C10 108.8(4) . . ?
O5 S2 C10 105.4(3) . . ?
O6 S2 C10 106.4(3) . . ?
O45 N2 C66 119.1(5) . . ?
O45 N2 C62 121.0(5) . . ?
C66 N2 C62 119.9(4) . . ?
C3 C2 C1 120.3(6) . . ?
O14 Eu3 O59 71.6(3) 1_554 . ?
O14 Eu3 O54 137.4(11) 1_554 . ?
O59 Eu3 O54 150.7(11) . . ?
O14 Eu3 O57 126.5(2) 1_554 . ?
O59 Eu3 O57 79.1(4) . . ?
O54 Eu3 O57 82.7(11) . . ?
O14 Eu3 O53 75.84(13) 1_554 . ?
O59 Eu3 O53 65.9(3) . . ?
O54 Eu3 O53 111.2(11) . . ?
O57 Eu3 O53 129.7(2) . . ?
O14 Eu3 O1 132.2(2) 1_554 . ?
O59 Eu3 O1 68.3(3) . . ?
O54 Eu3 O1 83.9(11) . . ?
O57 Eu3 O1 69.3(2) . . ?
O53 Eu3 O1 64.86(14) . . ?
O14 Eu3 O56 68.9(2) 1_554 . ?
O59 Eu3 O56 136.2(4) . . ?
O54 Eu3 O56 69.7(11) . . ?
O57 Eu3 O56 141.3(3) . . ?
O53 Eu3 O56 86.5(3) . . ?
O1 Eu3 O56 130.8(2) . . ?
O10 S3 O9 108.6(6) . . ?
O10 S3 O11 113.4(6) . . ?
O9 S3 O11 113.5(5) . . ?
O10 S3 C17 106.5(5) . . ?
O9 S3 C17 107.2(4) . . ?
O11 S3 C17 107.3(4) . . ?
O51 N3 C67 119.9(4) . . ?
O51 N3 C71 119.5(4) . . ?
C67 N3 C71 120.6(4) . . ?
C2 C3 C4 120.9(5) . . ?
C2 C3 S1 119.0(5) . . ?
C4 C3 S1 119.9(5) . . ?
O62 Eu4 O66 60.1(5) . . ?
O62 Eu4 O70 140.5(3) . . ?
O66 Eu4 O70 108.4(5) . . ?
O62 Eu4 O65 74.2(3) . . ?
O66 Eu4 O65 83.1(4) . . ?
O70 Eu4 O65 144.96(16) . . ?
O62 Eu4 O64 133.5(3) . . ?
O66 Eu4 O64 147.7(4) . . ?
O70 Eu4 O64 77.83(18) . . ?
O65 Eu4 O64 76.05(15) . . ?
O62 Eu4 O63 81.8(3) . . ?
O66 Eu4 O63 137.3(4) . . ?
O70 Eu4 O63 88.23(17) . . ?
O65 Eu4 O63 105.84(15) . . ?
O64 Eu4 O63 73.06(14) . . ?
O62 Eu4 O67 74.1(5) . . ?
O66 Eu4 O67 16.0(4) . . ?
O70 Eu4 O67 92.6(4) . . ?
O65 Eu4 O67 94.6(4) . . ?
O64 Eu4 O67 143.3(3) . . ?
O63 Eu4 O67 142.7(3) . . ?
O62 Eu4 O69 69.1(3) . . ?
O66 Eu4 O69 73.9(4) . . ?
O70 Eu4 O69 71.41(18) . . ?
O65 Eu4 O69 142.82(16) . . ?
O64 Eu4 O69 135.67(14) . . ?
O63 Eu4 O69 74.83(14) . . ?
O67 Eu4 O69 70.2(3) . . ?
O62 Eu4 O62A 16.9(4) . . ?
O66 Eu4 O62A 76.6(6) . . ?
O70 Eu4 O62A 143.6(3) . . ?
O65 Eu4 O62A 70.6(3) . . ?
O64 Eu4 O62A 117.7(4) . . ?
O63 Eu4 O62A 67.9(4) . . ?
O67 Eu4 O62A 91.0(5) . . ?
O69 Eu4 O62A 75.8(4) . . ?
O62 Eu4 O71 131.3(3) . . ?
O66 Eu4 O71 78.7(4) . . ?
O70 Eu4 O71 74.02(16) . . ?
O65 Eu4 O71 76.14(15) . . ?
O64 Eu4 O71 72.60(15) . . ?
O63 Eu4 O71 143.90(15) . . ?
O67 Eu4 O71 70.7(3) . . ?
O69 Eu4 O71 125.53(16) . . ?
O62A Eu4 O71 140.4(3) . . ?
O62 Eu4 O68 87.2(5) . . ?
O66 Eu4 O68 30.5(5) . . ?
O70 Eu4 O68 78.5(4) . . ?
O65 Eu4 O68 104.4(4) . . ?
O64 Eu4 O68 134.8(4) . . ?
O63 Eu4 O68 143.4(3) . . ?
O67 Eu4 O68 14.4(4) . . ?
O69 Eu4 O68 68.7(3) . . ?
O62A Eu4 O68 104.1(5) . . ?
O71 Eu4 O68 64.1(3) . . ?
O13 S4 O15 114.5(4) . . ?
O13 S4 O14 110.7(4) . . ?
O15 S4 O14 110.6(3) . . ?
O13 S4 C24 107.9(3) . . ?
O15 S4 C24 106.5(3) . . ?
O14 S4 C24 106.2(3) . . ?
O53 N4 C74 119.8(4) . . ?
O53 N4 C75 119.9(4) . . ?
C74 N4 C75 120.2(4) . . ?
C3 C4 C5 120.0(6) . . ?
O78 Eu5 O81 82.5(13) . . ?
O78 Eu5 O79 27.7(16) . . ?
O81 Eu5 O79 60.1(15) . . ?
O78 Eu5 O33 133.6(10) . . ?
O81 Eu5 O33 99.9(7) . . ?
O79 Eu5 O33 117.3(13) . . ?
O78 Eu5 O84 124.4(11) . . ?
O81 Eu5 O84 127.9(8) . . ?
O79 Eu5 O84 150.5(14) . . ?
O33 Eu5 O84 90.6(3) . . ?
O78 Eu5 O80 75.4(12) . . ?
O81 Eu5 O80 76.2(10) . . ?
O79 Eu5 O80 86.5(14) . . ?
O33 Eu5 O80 150.6(5) . . ?
O84 Eu5 O80 70.7(6) . . ?
O78 Eu5 O82 137.1(11) . . ?
O81 Eu5 O82 62.0(8) . . ?
O79 Eu5 O82 121.6(13) . . ?
O33 Eu5 O82 79.1(2) . . ?
O84 Eu5 O82 70.5(4) . . ?
O80 Eu5 O82 73.4(6) . . ?
O78 Eu5 O83 89.6(11) . . ?
O81 Eu5 O83 33.7(8) . . ?
O79 Eu5 O83 62.0(14) . . ?
O33 Eu5 O83 71.5(4) . . ?
O84 Eu5 O83 143.0(5) . . ?
O80 Eu5 O83 109.9(7) . . ?
O82 Eu5 O83 74.4(4) . . ?
O78 Eu5 O75 64.4(12) . . ?
O81 Eu5 O75 93.7(10) . . ?
O79 Eu5 O75 55.6(14) . . ?
O33 Eu5 O75 69.2(7) . . ?
O84 Eu5 O75 137.0(7) . . ?
O80 Eu5 O75 139.5(8) . . ?
O82 Eu5 O75 135.9(7) . . ?
O83 Eu5 O75 67.1(8) . . ?
O78 Eu5 O77 4.6(15) . . ?
O81 Eu5 O77 87.2(12) . . ?
O79 Eu5 O77 31.7(16) . . ?
O33 Eu5 O77 133.1(9) . . ?
O84 Eu5 O77 121.1(10) . . ?
O80 Eu5 O77 76.2(10) . . ?
O82 Eu5 O77 140.8(9) . . ?
O83 Eu5 O77 93.6(10) . . ?
O75 Eu5 O77 64.1(11) . . ?
O78 Eu5 O76 84.5(11) . . ?
O81 Eu5 O76 159.3(8) . . ?
O79 Eu5 O76 102.3(13) . . ?
O33 Eu5 O76 77.8(3) . . ?
O84 Eu5 O76 72.8(4) . . ?
O80 Eu5 O76 115.8(7) . . ?
O82 Eu5 O76 135.9(4) . . ?
O83 Eu5 O76 130.5(5) . . ?
O75 Eu5 O76 66.2(8) . . ?
O77 Eu5 O76 80.1(9) . . ?
O23 S5 O22 66.6(10) . . ?
O23 S5 O19 131.8(9) . . ?
O22 S5 O19 123.6(11) . . ?
O23 S5 O18 121.9(10) . . ?
O22 S5 O18 133.3(13) . . ?
O19 S5 O18 14.2(12) . . ?
O23 S5 O24 21.3(7) . . ?
O22 S5 O24 87.9(11) . . ?
O19 S5 O24 121.0(10) . . ?
O18 S5 O24 108.1(12) . . ?
O23 S5 O21 81.7(12) . . ?
O22 S5 O21 16.7(12) . . ?
O19 S5 O21 108.7(12) . . ?
O18 S5 O21 120.2(14) . . ?
O24 S5 O21 103.0(12) . . ?
O23 S5 O17 120.0(12) . . ?
O22 S5 O17 144.2(12) . . ?
O19 S5 O17 23.7(11) . . ?
O18 S5 O17 11.1(15) . . ?
O24 S5 O17 103.2(12) . . ?
O21 S5 O17 131.3(13) . . ?
O23 S5 O20 106.3(8) . . ?
O22 S5 O20 43.4(9) . . ?
O19 S5 O20 84.3(9) . . ?
O18 S5 O20 97.4(12) . . ?
O24 S5 O20 126.7(9) . . ?
O21 S5 O20 26.7(8) . . ?
O17 S5 O20 107.9(10) . . ?
O23 S5 O25 39.3(7) . . ?
O22 S5 O25 105.7(10) . . ?
O19 S5 O25 111.4(9) . . ?
O18 S5 O25 97.3(11) . . ?
O24 S5 O25 18.1(7) . . ?
O21 S5 O25 121.1(11) . . ?
O17 S5 O25 90.2(11) . . ?
O20 S5 O25 144.4(7) . . ?
O23 S5 C31 112.0(5) . . ?
O22 S5 C31 104.6(8) . . ?
O19 S5 C31 109.7(8) . . ?
O18 S5 C31 111.3(8) . . ?
O24 S5 C31 107.3(6) . . ?
O21 S5 C31 106.1(8) . . ?
O17 S5 C31 104.2(10) . . ?
O20 S5 C31 105.5(5) . . ?
O25 S5 C31 99.0(5) . . ?
O58 N5 C81 120.2(8) . . ?
O58 N5 C77 119.0(8) . . ?
C81 N5 C77 120.7(9) . . ?
C4 C5 C6 119.4(6) . . ?
C4 C5 C7 119.9(5) . . ?
C6 C5 C7 120.6(5) . . ?
O28 S6 O31 110.1(15) . . ?
O28 S6 O30 117.3(19) . . ?
O31 S6 O30 108.6(5) . . ?
O28 S6 O29 18(2) . . ?
O31 S6 O29 125.9(14) . . ?
O30 S6 O29 101.2(18) . . ?
O28 S6 O27 17(2) . . ?
O31 S6 O27 96.4(15) . . ?
O30 S6 O27 134.0(15) . . ?
O29 S6 O27 35(3) . . ?
O28 S6 C38 108(2) . . ?
O31 S6 C38 107.1(4) . . ?
O30 S6 C38 105.2(4) . . ?
O29 S6 C38 107.1(14) . . ?
O27 S6 C38 103.3(14) . . ?
C84 N6 C85 112.7(11) . . ?
C84 N6 O62 120.6(10) . . ?
C85 N6 O62 125.1(11) . . ?
O4 C6 C5 119.6(5) . . ?
O4 C6 C1 120.2(5) . . ?
C5 C6 C1 120.2(5) . . ?
O34 S7 O38 141.5(18) . . ?
O34 S7 O37 140.6(12) . . ?
O38 S7 O37 36.6(14) . . ?
O34 S7 O35 40.8(16) . . ?
O38 S7 O35 142.5(13) . . ?
O37 S7 O35 112.0(6) . . ?
O34 S7 O33 69.4(18) . . ?
O38 S7 O33 80.6(16) . . ?
O37 S7 O33 112.8(5) . . ?
O35 S7 O33 108.1(5) . . ?
O34 S7 O36 96(2) . . ?
O38 S7 O36 101.3(18) . . ?
O37 S7 O36 64.6(10) . . ?
O35 S7 O36 55.2(12) . . ?
O33 S7 O36 153.9(11) . . ?
O34 S7 C45 107.6(10) . . ?
O38 S7 C45 103.7(10) . . ?
O37 S7 C45 108.9(4) . . ?
O35 S7 C45 108.0(4) . . ?
O33 S7 C45 106.8(3) . . ?
O36 S7 C45 98.1(9) . . ?
O63 N7 C91 119.6(3) . . ?
O63 N7 C87 118.7(4) . . ?
C91 N7 C87 121.6(3) . . ?
C5 C7 C8 113.4(5) . . ?
O42 S8 O41 112.6(4) . . ?
O42 S8 O40 112.2(3) . . ?
O41 S8 O40 111.1(4) . . ?
O42 S8 C52 108.8(3) . . ?
O41 S8 C52 106.3(2) . . ?
O40 S8 C52 105.4(2) . . ?
O64 N8 C92 122.0(3) . . ?
O64 N8 C96 118.8(3) . . ?
C92 N8 C96 119.2(4) . . ?
C13 C8 C9 118.4(5) . . ?
C13 C8 C7 122.0(5) . . ?
C9 C8 C7 119.5(5) . . ?
C100 N9 O72 120.7(4) . . ?
C100 N9 C99 120.0(4) . . ?
O72 N9 C99 119.3(4) . . ?
C10 C9 C8 120.3(5) . . ?
O65 N10 C106 119.2(3) . . ?
O65 N10 C102 119.8(3) . . ?
C106 N10 C102 121.0(4) . . ?
C9 C10 C11 120.3(6) . . ?
C9 C10 S2 120.7(5) . . ?
C11 C10 S2 118.5(5) . . ?
O73 N11 C107 120.4(3) . . ?
O73 N11 C111 120.1(3) . . ?
C107 N11 C111 119.6(4) . . ?
C12 C11 C10 121.0(6) . . ?
C114 N12 O74 118.4(4) . . ?
C114 N12 C115 121.8(4) . . ?
O74 N12 C115 119.8(5) . . ?
C11 C12 C13 118.7(6) . . ?
C11 C12 C14 121.4(6) . . ?
C13 C12 C14 119.9(6) . . ?
O8 C13 C8 120.0(5) . . ?
O8 C13 C12 119.0(5) . . ?
C8 C13 C12 121.0(5) . . ?
S4 O14 Eu3 149.9(3) . 1_556 ?
S4 O14 Eu2 147.5(3) . 1_556 ?
Eu3 O14 Eu2 34.90(9) 1_556 1_556 ?
C12 C14 C15 110.4(5) . . ?
C16 C15 C20 118.7(6) . . ?
C16 C15 C14 120.1(6) . . ?
C20 C15 C14 121.2(5) . . ?
C17 C16 C15 120.8(6) . . ?
C18 C17 C16 119.9(6) . . ?
C18 C17 S3 119.5(5) . . ?
C16 C17 S3 120.6(5) . . ?
C17 C18 C19 121.0(6) . . ?
C18 C19 C20 118.8(6) . . ?
C18 C19 C21 118.8(6) . . ?
C20 C19 C21 122.4(6) . . ?
O12 C20 C15 116.5(6) . . ?
O12 C20 C19 122.9(6) . . ?
C15 C20 C19 120.7(5) . . ?
C22 C21 C19 115.4(5) . . ?
C23 C22 C27 119.6(6) . . ?
C23 C22 C21 120.5(6) . . ?
C27 C22 C21 119.8(5) . . ?
C24 C23 C22 120.1(6) . . ?
C23 C24 C25 120.7(5) . . ?
C23 C24 S4 120.5(5) . . ?
C25 C24 S4 118.8(5) . . ?
C26 C25 C24 121.0(6) . . ?
C25 C26 C27 118.6(6) . . ?
C25 C26 C28 121.7(5) . . ?
C27 C26 C28 119.7(5) . . ?
O16 C27 C22 119.6(5) . . ?
O16 C27 C26 120.4(6) . . ?
C22 C27 C26 119.9(5) . . ?
C26 C28 C29 113.9(5) . . ?
C30 C29 C34 119.2(5) . . ?
C30 C29 C28 120.6(5) . . ?
C34 C29 C28 120.2(5) . . ?
C29 C30 C31 120.8(5) . . ?
C32 C31 C30 120.1(5) . . ?
C32 C31 S5 119.6(5) . . ?
C30 C31 S5 120.1(4) . . ?
C31 C32 C33 120.9(5) . . ?
S7 O33 Eu5 138.2(4) . . ?
C32 C33 C34 118.7(5) . . ?
C32 C33 C35 120.5(5) . . ?
C34 C33 C35 120.8(5) . . ?
O26 C34 C33 117.9(5) . . ?
O26 C34 C29 121.8(5) . . ?
C33 C34 C29 120.2(5) . . ?
C33 C35 C36 114.1(4) . . ?
C37 C36 C41 118.9(5) . . ?
C37 C36 C35 119.7(5) . . ?
C41 C36 C35 121.4(5) . . ?
C36 C37 C38 120.7(5) . . ?
C39 C38 C37 120.2(6) . . ?
C39 C38 S6 119.2(5) . . ?
C37 C38 S6 120.6(5) . . ?
C38 C39 C40 120.7(6) . . ?
C39 C40 C41 119.0(5) . . ?
C39 C40 C42 119.8(6) . . ?
C41 C40 C42 121.3(6) . . ?
O32 C41 C40 118.3(5) . . ?
O32 C41 C36 121.2(5) . . ?
C40 C41 C36 120.5(5) . . ?
C40 C42 C43 113.4(5) . . ?
C48 C43 C44 118.8(5) . . ?
C48 C43 C42 121.7(6) . . ?
C44 C43 C42 119.5(6) . . ?
C45 C44 C43 120.3(6) . . ?
N2 O45 Eu1 129.0(4) . . ?
C44 C45 C46 120.5(5) . . ?
C44 C45 S7 120.2(5) . . ?
C46 C45 S7 119.2(4) . . ?
C45 C46 C47 120.3(5) . . ?
C48 C47 C46 119.2(6) . . ?
C48 C47 C49 123.1(5) . . ?
C46 C47 C49 117.6(5) . . ?
O39 C48 C47 122.2(6) . . ?
O39 C48 C43 117.3(6) . . ?
C47 C48 C43 120.6(5) . . ?
C50 C49 C47 115.3(5) . . ?
C51 C50 C55 119.1(5) . . ?
C51 C50 C49 120.5(5) . . ?
C55 C50 C49 120.4(5) . . ?
N3 O51 Eu1 135.2(3) . . ?
C52 C51 C50 120.8(5) . . ?
C53 C52 C51 120.1(5) . . ?
C53 C52 S8 120.0(5) . . ?
C51 C52 S8 119.9(4) . . ?
N4 O53 Eu2 129.7(3) . . ?
N4 O53 Eu3 123.3(3) . . ?
Eu2 O53 Eu3 33.69(7) . . ?
C52 C53 C54 120.7(6) . . ?
C53 C54 C55 119.4(5) . . ?
C53 C54 C56 119.7(5) . . ?
C55 C54 C56 120.9(5) . . ?
O43 C55 C54 121.1(5) . . ?
O43 C55 C50 119.1(4) . . ?
C54 C55 C50 119.9(5) . . ?
C1 C56 C54 113.6(4) . . ?
Eu3 O57 Eu2 33.21(12) . . ?
N1 C57 C58 121.0(5) . . ?
N5 O58 Eu2 126.8(5) . . ?
C57 C58 C59 120.1(5) . . ?
C58 C59 C60 117.0(5) . . ?
C58 C59 C59 121.1(6) . 2_656 ?
C60 C59 C59 121.9(6) . 2_656 ?
C61 C60 C59 121.2(5) . . ?
N1 C61 C60 120.2(5) . . ?
N6 O62 Eu4 147.4(8) . . ?
N2 C62 C63 120.6(5) . . ?
N7 O63 Eu4 130.6(3) . . ?
C62 C63 C64 121.1(6) . . ?
N8 O64 Eu4 139.4(3) . . ?
C65 C64 C63 116.4(6) . . ?
C65 C64 C64 121.5(7) . 2_665 ?
C63 C64 C64 122.0(7) . 2_665 ?
N10 O65 Eu4 127.6(3) . . ?
C64 C65 C66 120.8(7) . . ?
N2 C66 C65 121.0(6) . . ?
N3 C67 C68 120.5(5) . . ?
C67 C68 C69 120.9(5) . . ?
C70 C69 C68 116.9(5) . . ?
C70 C69 C72 121.6(5) . . ?
C68 C69 C72 121.5(5) . . ?
C71 C70 C69 120.8(5) . . ?
N3 C71 C70 120.3(5) . . ?
C73 C72 C76 116.4(5) . . ?
C73 C72 C69 121.8(5) . . ?
C76 C72 C69 121.8(5) . . ?
C74 C73 C72 120.4(6) . . ?
N4 C74 C73 120.9(6) . . ?
C76 C75 N4 120.8(6) . . ?
C75 C76 C72 121.4(6) . . ?
N5 C77 C78 117.8(14) . . ?
C77 C78 C79 122.7(14) . . ?
C80 C79 C78 112.4(12) . . ?
C80 C79 C82 127.9(12) . . ?
C78 C79 C82 119.6(12) . . ?
C81 C80 C79 126.2(14) . . ?
C80 C81 N5 120.1(12) . . ?
C86 C82 C83 117.4(12) . . ?
C86 C82 C79 123.9(12) . . ?
C83 C82 C79 118.6(11) . . ?
C84 C83 C82 120.9(13) . . ?
N6 C84 C83 123.2(12) . . ?
C86 C85 N6 134(2) . . ?
C85 C86 C82 110.2(16) . . ?
N7 C87 C88 119.1(5) . . ?
C87 C88 C89 121.6(5) . . ?
C90 C89 C88 116.0(5) . . ?
C90 C89 C89 122.8(6) . 2_554 ?
C88 C89 C89 121.2(6) . 2_554 ?
C91 C90 C89 121.6(5) . . ?
N7 C91 C90 120.2(5) . . ?
N8 C92 C93 121.2(5) . . ?
C92 C93 C94 121.0(5) . . ?
C93 C94 C95 116.4(5) . . ?
C93 C94 C97 120.8(5) . . ?
C95 C94 C97 122.8(5) . . ?
C96 C95 C94 121.7(5) . . ?
C95 C96 N8 120.4(5) . . ?
C101 C97 C98 116.3(5) . . ?
C101 C97 C94 122.1(5) . . ?
C98 C97 C94 121.6(5) . . ?
C99 C98 C97 120.6(6) . . ?
N9 C99 C98 121.5(6) . . ?
N9 C100 C101 120.4(5) . . ?
C97 C101 C100 121.2(6) . . ?
N10 C102 C103 119.6(5) . . ?
C102 C103 C104 121.6(5) . . ?
C105 C104 C103 116.2(5) . . ?
C105 C104 C104 122.3(6) . 2_563 ?
C103 C104 C104 121.5(6) . 2_563 ?
C106 C105 C104 121.6(5) . . ?
N10 C106 C105 120.0(5) . . ?
N11 C107 C108 121.3(5) . . ?
C107 C108 C109 121.1(6) . . ?
C108 C109 C110 116.6(5) . . ?
C108 C109 C112 121.2(5) . . ?
C110 C109 C112 122.2(5) . . ?
C111 C110 C109 120.5(5) . . ?
N11 C111 C110 120.6(5) . . ?
C113 C112 C116 117.5(6) . . ?
C113 C112 C109 119.9(6) . . ?
C116 C112 C109 122.6(5) . . ?
C112 C113 C114 120.0(7) . . ?
N12 C114 C113 120.3(5) . . ?
N12 C115 C116 120.6(6) . . ?
C115 C116 C112 119.8(6) . . ?

loop_
_geom_bond_atom_site_label_1
_geom_bond_atom_site_label_2
_geom_bond_distance
_geom_bond_site_symmetry_2
_geom_bond_publ_flag
Eu1 O45 2.340(5) . ?
Eu1 O51 2.361(4) . ?
Eu1 O47 2.402(4) . ?
Eu1 O48 2.403(4) . ?
Eu1 O50 2.412(4) . ?
Eu1 O46 2.424(4) . ?
Eu1 O49 2.454(4) . ?
Eu1 O52 2.486(5) . ?
S1 O3 1.439(9) . ?
S1 O1 1.447(5) . ?
S1 O2 1.456(7) . ?
S1 C3 1.757(6) . ?
O1 Eu2 2.355(5) . ?
O1 Eu3 2.628(7) . ?
N1 O44 1.326(6) . ?
N1 C57 1.346(6) . ?
N1 C61 1.354(6) . ?
C1 C2 1.401(8) . ?
C1 C6 1.411(8) . ?
C1 C56 1.509(6) . ?
Eu2 O55 2.320(7) . ?
Eu2 O53 2.352(5) . ?
Eu2 O58 2.364(7) . ?
Eu2 O61 2.417(9) . ?
Eu2 O14 2.427(5) 1_554 ?
Eu2 O60 2.432(10) . ?
Eu2 O57 2.515(9) . ?
S2 O7 1.420(6) . ?
S2 O5 1.428(7) . ?
S2 O6 1.486(6) . ?
S2 C10 1.778(6) . ?
N2 O45 1.313(7) . ?
N2 C66 1.340(8) . ?
N2 C62 1.346(7) . ?
C2 C3 1.383(9) . ?
Eu3 O14 2.304(5) 1_554 ?
Eu3 O59 2.400(13) . ?
Eu3 O54 2.46(5) . ?
Eu3 O57 2.464(9) . ?
Eu3 O53 2.527(5) . ?
Eu3 O56 3.094(13) . ?
S3 O10 1.419(11) . ?
S3 O9 1.430(7) . ?
S3 O11 1.460(9) . ?
S3 C17 1.768(6) . ?
N3 O51 1.331(6) . ?
N3 C67 1.348(6) . ?
N3 C71 1.350(6) . ?
C3 C4 1.387(9) . ?
Eu4 O62 2.299(12) . ?
Eu4 O66 2.339(15) . ?
Eu4 O70 2.361(5) . ?
Eu4 O65 2.366(4) . ?
Eu4 O64 2.370(4) . ?
Eu4 O63 2.374(4) . ?
Eu4 O67 2.407(12) . ?
Eu4 O69 2.471(4) . ?
Eu4 O62A 2.473(14) . ?
Eu4 O71 2.493(5) . ?
Eu4 O68 2.560(14) . ?
S4 O13 1.426(6) . ?
S4 O15 1.464(6) . ?
S4 O14 1.473(5) . ?
S4 C24 1.771(6) . ?
O4 C6 1.340(6) . ?
N4 O53 1.316(5) . ?
N4 C74 1.330(7) . ?
N4 C75 1.359(8) . ?
C4 C5 1.394(8) . ?
Eu5 O78 1.94(4) . ?
Eu5 O81 2.30(3) . ?
Eu5 O79 2.39(5) . ?
Eu5 O33 2.429(6) . ?
Eu5 O84 2.468(12) . ?
Eu5 O80 2.471(18) . ?
Eu5 O82 2.503(12) . ?
Eu5 O83 2.539(18) . ?
Eu5 O75 2.56(2) . ?
Eu5 O77 2.65(5) . ?
Eu5 O76 2.80(3) . ?
S5 O23 1.328(11) . ?
S5 O22 1.349(18) . ?
S5 O19 1.373(16) . ?
S5 O18 1.440(18) . ?
S5 O24 1.446(14) . ?
S5 O21 1.48(2) . ?
S5 O17 1.53(2) . ?
S5 O20 1.612(13) . ?
S5 O25 1.668(14) . ?
S5 C31 1.766(6) . ?
N5 O58 1.342(10) . ?
N5 C81 1.353(13) . ?
N5 C77 1.356(17) . ?
C5 C6 1.407(8) . ?
C5 C7 1.495(9) . ?
S6 O28 1.28(6) . ?
S6 O31 1.440(7) . ?
S6 O30 1.462(9) . ?
S6 O29 1.49(3) . ?
S6 O27 1.58(3) . ?
S6 C38 1.761(7) . ?
N6 C84 1.263(13) . ?
N6 C85 1.34(2) . ?
N6 O62 1.430(13) . ?
S7 O34 1.30(2) . ?
S7 O38 1.38(2) . ?
S7 O37 1.413(7) . ?
S7 O35 1.457(7) . ?
S7 O33 1.499(6) . ?
S7 O36 1.58(3) . ?
S7 C45 1.781(6) . ?
N7 O63 1.331(4) . ?
N7 C91 1.332(6) . ?
N7 C87 1.356(6) . ?
C7 C8 1.521(8) . ?
S8 O42 1.436(6) . ?
S8 O41 1.458(6) . ?
S8 O40 1.474(5) . ?
S8 C52 1.759(6) . ?
O8 C13 1.354(7) . ?
N8 O64 1.322(5) . ?
N8 C92 1.346(6) . ?
N8 C96 1.367(6) . ?
C8 C13 1.404(8) . ?
C8 C9 1.412(8) . ?
N9 C100 1.332(7) . ?
N9 O72 1.337(5) . ?
N9 C99 1.345(7) . ?
C9 C10 1.380(9) . ?
N10 O65 1.327(5) . ?
N10 C106 1.344(6) . ?
N10 C102 1.347(6) . ?
C10 C11 1.393(8) . ?
N11 O73 1.316(5) . ?
N11 C107 1.348(6) . ?
N11 C111 1.349(5) . ?
C11 C12 1.384(9) . ?
O12 C20 1.356(7) . ?
N12 C114 1.328(8) . ?
N12 O74 1.329(6) . ?
N12 C115 1.341(7) . ?
C12 C13 1.405(9) . ?
C12 C14 1.515(8) . ?
O14 Eu3 2.304(5) 1_556 ?
O14 Eu2 2.427(5) 1_556 ?
C14 C15 1.528(9) . ?
C15 C16 1.393(8) . ?
C15 C20 1.406(9) . ?
O16 C27 1.346(7) . ?
C16 C17 1.393(9) . ?
C17 C18 1.384(9) . ?
C18 C19 1.389(8) . ?
C19 C20 1.408(9) . ?
C19 C21 1.515(9) . ?
C21 C22 1.509(8) . ?
C22 C23 1.393(8) . ?
C22 C27 1.406(9) . ?
C23 C24 1.371(9) . ?
C24 C25 1.387(9) . ?
C25 C26 1.384(8) . ?
O26 C34 1.348(6) . ?
C26 C27 1.413(8) . ?
C26 C28 1.505(8) . ?
C28 C29 1.508(8) . ?
C29 C30 1.385(8) . ?
C29 C34 1.415(8) . ?
C30 C31 1.387(9) . ?
C31 C32 1.385(8) . ?
O32 C41 1.341(7) . ?
C32 C33 1.398(7) . ?
C33 C34 1.406(8) . ?
C33 C35 1.508(7) . ?
C35 C36 1.525(7) . ?
C36 C37 1.389(8) . ?
C36 C41 1.409(7) . ?
C37 C38 1.398(8) . ?
C38 C39 1.379(9) . ?
O39 C48 1.367(7) . ?
C39 C40 1.397(10) . ?
C40 C41 1.408(8) . ?
C40 C42 1.504(9) . ?
C42 C43 1.532(8) . ?
O43 C55 1.342(6) . ?
C43 C48 1.398(9) . ?
C43 C44 1.409(9) . ?
C44 C45 1.371(8) . ?
C45 C46 1.388(8) . ?
C46 C47 1.395(8) . ?
C47 C48 1.391(9) . ?
C47 C49 1.531(8) . ?
C49 C50 1.504(8) . ?
C50 C51 1.395(9) . ?
C50 C55 1.409(6) . ?
C51 C52 1.389(6) . ?
C52 C53 1.382(8) . ?
C53 C54 1.394(8) . ?
C54 C55 1.409(8) . ?
C54 C56 1.513(8) . ?
C57 C58 1.370(8) . ?
C58 C59 1.395(8) . ?
C59 C60 1.398(8) . ?
C59 C59 1.485(11) 2_656 ?
C60 C61 1.357(8) . ?
C62 C63 1.374(9) . ?
C63 C64 1.398(9) . ?
C64 C65 1.382(8) . ?
C64 C64 1.458(12) 2_665 ?
C65 C66 1.384(10) . ?
C67 C68 1.365(8) . ?
C68 C69 1.397(8) . ?
C69 C70 1.391(8) . ?
C69 C72 1.479(7) . ?
C70 C71 1.374(8) . ?
C72 C73 1.397(8) . ?
C72 C76 1.398(8) . ?
C73 C74 1.389(8) . ?
C75 C76 1.354(9) . ?
C77 C78 1.41(2) . ?
C78 C79 1.420(18) . ?
C79 C80 1.376(18) . ?
C79 C82 1.438(16) . ?
C80 C81 1.319(18) . ?
C82 C86 1.375(18) . ?
C82 C83 1.432(17) . ?
C83 C84 1.307(18) . ?
C85 C86 1.31(2) . ?
C87 C88 1.370(8) . ?
C88 C89 1.404(8) . ?
C89 C90 1.388(7) . ?
C89 C89 1.464(10) 2_554 ?
C90 C91 1.369(8) . ?
C92 C93 1.374(8) . ?
C93 C94 1.378(8) . ?
C94 C95 1.395(8) . ?
C94 C97 1.484(8) . ?
C95 C96 1.356(9) . ?
C97 C101 1.385(8) . ?
C97 C98 1.400(8) . ?
C98 C99 1.364(9) . ?
C100 C101 1.390(9) . ?
C102 C103 1.376(8) . ?
C103 C104 1.399(7) . ?
C104 C105 1.379(8) . ?
C104 C104 1.483(11) 2_563 ?
C105 C106 1.378(9) . ?
C107 C108 1.366(9) . ?
C108 C109 1.390(8) . ?
C109 C110 1.392(7) . ?
C109 C112 1.466(8) . ?
C110 C111 1.390(8) . ?
C112 C113 1.390(8) . ?
C112 C116 1.413(9) . ?
C113 C114 1.394(10) . ?
C115 C116 1.375(9) . ?
